data_7113106
loop_
_publ_author_name
'Inomata, Tomohiko'
'Shinozaki, Kazuma'
'Hayashi, Yuya'
'Arii, Hidekazu'
'Funahashi, Yasuhiro'
'Ozawa, Tomohiro'
'Masuda, Hideki'

_publ_section_title
;
 Self-assembled monolayer electrode of a diiron complex with a
 phenoxo-based dinucleating ligand: observation of molecular oxygen
 adsorption/desorption in aqueous media
;
_journal_coden_ASTM CHCOFS
_journal_issue 3
_journal_name_full
;
 Chemical Communications (Cambridge, United Kingdom)
;
_journal_page_first 392
_journal_page_last 394
_journal_paper_doi 10.1039/b711802c
_journal_year 2008
_chemical_formula_moiety 'C67 H79 F3 Fe2 N11 O12 S '
_chemical_formula_sum 'C67 H79 F3 Fe2 N11 O12 S'
_chemical_formula_weight 1431.18
_space_group_IT_number 14
_symmetry_cell_setting monoclinic
_symmetry_Int_Tables_number 14
_symmetry_space_group_name_Hall '-P 2yn'
_symmetry_space_group_name_H-M 'P 1 21/n 1'
_cell_angle_alpha 90.0000
_cell_angle_beta 112.3180(18)
_cell_angle_gamma 90.0000
_cell_formula_units_Z 4
_cell_length_a 23.2374(10)
_cell_length_b 13.1694(4)
_cell_length_c 25.4634(10)
_cell_measurement_reflns_used 18728
_cell_measurement_temperature 173.1
_cell_measurement_theta_max 27.5
_cell_measurement_theta_min 3.0
_cell_volume 7208.7(5)
_computing_cell_refinement CrystalClear
_computing_data_collection CrystalClear
_computing_data_reduction CrystalStructure
_computing_publication_material 'CrystalStructure 3.8'
_computing_structure_refinement SHELXL
_computing_structure_solution SIR92
_diffrn_detector_area_resol_mean 7.31
_diffrn_measured_fraction_theta_full 0.991
_diffrn_measured_fraction_theta_max 0.991
_diffrn_measurement_device_type 'Rigaku Mercury'
_diffrn_measurement_method \w
_diffrn_radiation_type 'Mo K\a'
_diffrn_radiation_wavelength 0.71070
_diffrn_reflns_av_R_equivalents 0.033
_diffrn_reflns_limit_h_max 27
_diffrn_reflns_limit_h_min -29
_diffrn_reflns_limit_k_max 17
_diffrn_reflns_limit_k_min -12
_diffrn_reflns_limit_l_max 33
_diffrn_reflns_limit_l_min -33
_diffrn_reflns_number 56166
_diffrn_reflns_theta_full 27.48
_diffrn_reflns_theta_max 27.48
_exptl_absorpt_coefficient_mu 0.504
_exptl_absorpt_correction_T_max 0.817
_exptl_absorpt_correction_T_min 0.756
_exptl_absorpt_correction_type multi-scan
_exptl_absorpt_process_details 'Jacobson, R. (1998) Private communication'
_exptl_crystal_colour yellow
_exptl_crystal_density_diffrn 1.319
_exptl_crystal_density_method 'not measured'
_exptl_crystal_description prism
_exptl_crystal_F_000 2996.00
_exptl_crystal_size_max 0.40
_exptl_crystal_size_mid 0.40
_exptl_crystal_size_min 0.40
_refine_diff_density_max 1.56
_refine_diff_density_min -0.88
_refine_ls_extinction_method none
_refine_ls_goodness_of_fit_ref 1.074
_refine_ls_hydrogen_treatment refall
_refine_ls_number_parameters 893
_refine_ls_number_reflns 16383
_refine_ls_R_factor_gt 0.0670
_refine_ls_shift/su_max 0.0910
_refine_ls_structure_factor_coef Fsqd
_refine_ls_weighting_details 'w = 1/[\s^2^(Fo^2^)+(0.1082P)^2^+7.6767P] where P=(Fo^2^+2Fc^2^)/3'
_refine_ls_weighting_scheme calc
_refine_ls_wR_factor_ref 0.1996
_reflns_number_gt 13587
_reflns_number_total 16383
_reflns_threshold_expression F^2^>2.0\s(F^2^)
_cod_duplicate_entry 7102813
_cod_data_source_file b711802c.txt
_cod_data_source_block '__Fe2tppapOBz2OTfn2'
_cod_original_formula_sum 'C67 H79 F3 Fe2 N11 O12 S '
_cod_database_code 7113106

loop_
_symmetry_equiv_pos_site_id
_symmetry_equiv_pos_as_xyz
1 +X,+Y,+Z
2 1/2-X,1/2+Y,1/2-Z
3 -X,-Y,-Z
4 1/2+X,1/2-Y,1/2+Z

loop_
_atom_site_label
_atom_site_type_symbol
_atom_site_fract_x
_atom_site_fract_y
_atom_site_fract_z
_atom_site_U_iso_or_equiv
_atom_site_adp_type
_atom_site_occupancy
_atom_site_symmetry_multiplicity
_atom_site_calc_flag
_atom_site_refinement_flags
Fe(1) Fe 0.974186(18) 0.43183(3) 0.734748(16) 0.02338(11) Uani 1.00 1 d .
Fe(2) Fe 0.946030(19) 0.17659(3) 0.752059(16) 0.02391(12) Uani 1.00 1 d .
S(1) S 0.68150(5) 0.56437(8) 0.48504(4) 0.0490(2) Uani 1.00 1 d .
F(1) F 0.70302(16) 0.5341(3) 0.39312(12) 0.1087(13) Uani 1.00 1 d .
F(2) F 0.77861(14) 0.4960(3) 0.46946(15) 0.1009(12) Uani 1.00 1 d .
F(3) F 0.7599(2) 0.6494(3) 0.44927(18) 0.1333(17) Uani 1.00 1 d .
O(1) O 0.94807(10) 0.32287(14) 0.77601(8) 0.0262(4) Uani 1.00 1 d .
O(2) O 0.92147(10) 0.34777(16) 0.65668(9) 0.0316(4) Uani 1.00 1 d .
O(3) O 0.90171(10) 0.18364(15) 0.66428(8) 0.0286(4) Uani 1.00 1 d .
O(4) O 1.05328(10) 0.37146(18) 0.72527(9) 0.0344(4) Uani 1.00 1 d .
O(5) O 1.03024(10) 0.20939(17) 0.73680(10) 0.0347(4) Uani 1.00 1 d .
O(6) O 1.1677(2) 0.4309(3) 0.94732(14) 0.0980(15) Uani 1.00 1 d .
O(7) O 1.09353(16) 0.7210(3) 0.65159(15) 0.0820(11) Uani 1.00 1 d .
O(8) O 0.68461(11) 0.1837(2) 0.67512(10) 0.0428(5) Uani 1.00 1 d .
O(9) O 0.85135(13) -0.19269(18) 0.65573(11) 0.0494(6) Uani 1.00 1 d .
O(10) O 0.6350(2) 0.6343(4) 0.4554(2) 0.1154(17) Uani 1.00 1 d .
O(11) O 0.65604(16) 0.4631(3) 0.47860(14) 0.0744(9) Uani 1.00 1 d .
O(12) O 0.72160(15) 0.5900(2) 0.54118(12) 0.0612(7) Uani 1.00 1 d .
O(13) O 0.5385(2) 0.5099(5) 0.4942(2) 0.0623(15) Uani 0.50 1 d P
N(1) N 0.92607(18) 0.4636(3) 0.97292(14) 0.0573(9) Uani 1.00 1 d .
N(2) N 0.89543(11) 0.52322(17) 0.73515(10) 0.0245(4) Uani 1.00 1 d .
N(3) N 0.99588(12) 0.13859(18) 0.84163(10) 0.0285(5) Uani 1.00 1 d .
N(4) N 1.01993(11) 0.53321(18) 0.81122(10) 0.0282(5) Uani 1.00 1 d .
N(5) N 1.11312(12) 0.4447(2) 0.85219(11) 0.0343(5) Uani 1.00 1 d .
N(6) N 0.96161(12) 0.55565(19) 0.67044(11) 0.0290(5) Uani 1.00 1 d .
N(7) N 1.06372(14) 0.5723(2) 0.67681(14) 0.0478(8) Uani 1.00 1 d .
N(8) N 0.86560(11) 0.15373(17) 0.77968(10) 0.0258(4) Uani 1.00 1 d .
N(9) N 0.78702(11) 0.21924(19) 0.69897(10) 0.0275(5) Uani 1.00 1 d .
N(10) N 0.97131(13) 0.01160(19) 0.75066(11) 0.0315(5) Uani 1.00 1 d .
N(11) N 0.89542(13) -0.03553(19) 0.66359(11) 0.0339(5) Uani 1.00 1 d .
C(1) C 0.92937(16) 0.4249(2) 0.92287(13) 0.0352(6) Uani 1.00 1 d .
C(2) C 0.89200(15) 0.4643(2) 0.86980(13) 0.0321(6) Uani 1.00 1 d .
C(3) C 0.89701(14) 0.4285(2) 0.82044(13) 0.0274(5) Uani 1.00 1 d .
C(4) C 0.94029(13) 0.3524(2) 0.82387(12) 0.0245(5) Uani 1.00 1 d .
C(5) C 0.97638(14) 0.3094(2) 0.87611(12) 0.0282(5) Uani 1.00 1 d .
C(6) C 0.97083(15) 0.3462(2) 0.92534(13) 0.0336(6) Uani 1.00 1 d .
C(7) C 0.85751(13) 0.4692(2) 0.76241(12) 0.0271(5) Uani 1.00 1 d .
C(8) C 1.02354(15) 0.2296(2) 0.87829(13) 0.0317(6) Uani 1.00 1 d .
C(9) C 0.91999(14) 0.6195(2) 0.76564(13) 0.0297(6) Uani 1.00 1 d .
C(10) C 0.98094(15) 0.6079(2) 0.81425(13) 0.0314(6) Uani 1.00 1 d .
C(11) C 0.99627(18) 0.6763(2) 0.85911(16) 0.0426(8) Uani 1.00 1 d .
C(12) C 1.0543(2) 0.6705(2) 0.90122(17) 0.0501(9) Uani 1.00 1 d .
C(13) C 1.09468(18) 0.5952(2) 0.89980(16) 0.0461(8) Uani 1.00 1 d .
C(14) C 1.07519(15) 0.5257(2) 0.85516(13) 0.0329(6) Uani 1.00 1 d .
C(15) C 1.1610(2) 0.4058(3) 0.89871(17) 0.0583(11) Uani 1.00 1 d .
C(16) C 1.20530(16) 0.3282(2) 0.88761(15) 0.0428(8) Uani 1.00 1 d .
C(17) C 1.17797(16) 0.2778(3) 0.82974(15) 0.0448(8) Uani 1.00 1 d .
C(18) C 1.2174(2) 0.2491(4) 0.93381(18) 0.0635(11) Uani 1.00 1 d .
C(19) C 1.2650(2) 0.3830(4) 0.8958(2) 0.0776(15) Uani 1.00 1 d .
C(20) C 0.85887(13) 0.5445(2) 0.67496(12) 0.0287(6) Uani 1.00 1 d .
C(21) C 0.90041(14) 0.5738(2) 0.64411(12) 0.0278(5) Uani 1.00 1 d .
C(22) C 0.87563(16) 0.6174(2) 0.59068(13) 0.0362(6) Uani 1.00 1 d .
C(23) C 0.91503(18) 0.6416(3) 0.56341(14) 0.0442(8) Uani 1.00 1 d .
C(24) C 0.97814(18) 0.6272(3) 0.59082(15) 0.0454(8) Uani 1.00 1 d .
C(25) C 0.99952(16) 0.5853(2) 0.64479(14) 0.0373(7) Uani 1.00 1 d .
C(26) C 1.10756(19) 0.6446(4) 0.67946(17) 0.0587(11) Uani 1.00 1 d .
C(27) C 1.1748(2) 0.6226(5) 0.7177(2) 0.088(2) Uani 1.00 1 d .
C(28) C 1.2045(2) 0.5747(5) 0.6783(4) 0.121(3) Uani 1.00 1 d .
C(29) C 1.2062(2) 0.7218(6) 0.7406(2) 0.102(2) Uani 1.00 1 d .
C(30) C 1.1707(8) 0.570(3) 0.7741(13) 0.172(15) Uani 0.50 1 d P
C(31) C 1.1862(7) 0.536(2) 0.7606(12) 0.133(11) Uani 0.50 1 d P
C(32) C 0.95141(16) 0.0858(2) 0.86090(13) 0.0339(6) Uani 1.00 1 d .
C(33) C 0.88718(15) 0.1302(2) 0.83594(12) 0.0299(6) Uani 1.00 1 d .
C(34) C 0.85227(16) 0.1416(2) 0.86853(13) 0.0369(7) Uani 1.00 1 d .
C(35) C 0.79246(17) 0.1797(2) 0.84370(14) 0.0412(8) Uani 1.00 1 d .
C(36) C 0.76936(16) 0.2050(2) 0.78715(14) 0.0374(7) Uani 1.00 1 d .
C(37) C 0.80725(14) 0.1900(2) 0.75620(12) 0.0282(5) Uani 1.00 1 d .
C(38) C 0.72483(14) 0.2237(2) 0.66267(13) 0.0298(6) Uani 1.00 1 d .
C(39) C 0.70778(14) 0.2879(2) 0.60894(13) 0.0308(6) Uani 1.00 1 d .
C(40) C 0.76128(15) 0.3071(2) 0.58940(14) 0.0343(6) Uani 1.00 1 d .
C(41) C 0.65330(16) 0.2383(2) 0.56131(15) 0.0425(7) Uani 1.00 1 d .
C(42) C 0.68662(17) 0.3899(2) 0.62509(16) 0.0438(8) Uani 1.00 1 d .
C(43) C 1.04625(16) 0.0697(2) 0.84275(13) 0.0365(7) Uani 1.00 1 d .
C(44) C 1.02259(16) -0.0113(2) 0.79781(14) 0.0358(6) Uani 1.00 1 d .
C(45) C 1.05270(18) -0.1040(2) 0.80460(16) 0.0440(8) Uani 1.00 1 d .
C(46) C 1.03155(19) -0.1742(2) 0.76066(17) 0.0471(8) Uani 1.00 1 d .
C(47) C 0.98006(18) -0.1520(2) 0.71332(15) 0.0437(8) Uani 1.00 1 d .
C(48) C 0.94989(16) -0.0594(2) 0.71034(13) 0.0351(6) Uani 1.00 1 d .
C(49) C 0.84940(16) -0.1063(2) 0.63735(13) 0.0345(6) Uani 1.00 1 d .
C(50) C 0.79717(17) -0.0724(2) 0.58280(15) 0.0398(7) Uani 1.00 1 d .
C(51) C 0.7840(3) 0.0376(3) 0.5783(2) 0.096(2) Uani 1.00 1 d .
C(52) C 0.8217(3) -0.0948(5) 0.5340(2) 0.0887(17) Uani 1.00 1 d .
C(53) C 0.7429(3) -0.1397(4) 0.5677(3) 0.119(3) Uani 1.00 1 d .
C(54) C 0.91370(13) 0.2596(2) 0.63834(12) 0.0260(5) Uani 1.00 1 d .
C(55) C 0.91829(14) 0.2397(2) 0.58233(12) 0.0301(6) Uani 1.00 1 d .
C(56) C 0.90488(17) 0.3162(3) 0.54220(15) 0.0424(7) Uani 1.00 1 d .
C(57) C 0.9097(2) 0.2983(3) 0.49040(16) 0.0575(11) Uani 1.00 1 d .
C(58) C 0.9297(2) 0.2064(4) 0.47905(17) 0.0608(11) Uani 1.00 1 d .
C(59) C 0.9450(2) 0.1293(3) 0.5194(2) 0.0636(11) Uani 1.00 1 d .
C(60) C 0.93854(19) 0.1457(3) 0.57069(16) 0.0460(8) Uani 1.00 1 d .
C(61) C 1.05468(14) 0.2755(2) 0.71666(13) 0.0331(6) Uani 1.00 1 d .
C(62) C 1.08828(16) 0.2387(3) 0.68027(15) 0.0453(8) Uani 1.00 1 d .
C(63) C 1.1047(2) 0.3058(4) 0.6462(2) 0.0719(14) Uani 1.00 1 d .
C(64) C 1.1345(3) 0.2695(7) 0.6117(2) 0.110(2) Uani 1.00 1 d .
C(65) C 1.1470(3) 0.1700(7) 0.6105(2) 0.115(3) Uani 1.00 1 d .
C(66) C 1.1304(2) 0.1022(6) 0.6438(2) 0.100(2) Uani 1.00 1 d .
C(67) C 1.1007(2) 0.1363(4) 0.6793(2) 0.0656(12) Uani 1.00 1 d .
C(68) C 0.7322(2) 0.5619(4) 0.44679(19) 0.0665(13) Uani 1.00 1 d .
C(69) C 0.5024(3) 0.6224(7) 0.4556(5) 0.085(4) Uani 0.50 1 d P
H(1) H 0.9055 0.5153 0.9725 0.069 Uiso 1.00 1 c R
H(2) H 0.9235 0.4303 1.0035 0.069 Uiso 1.00 1 c R
H(3) H 0.8628 0.5163 0.8675 0.038 Uiso 1.00 1 c R
H(4) H 0.9955 0.3174 0.9610 0.040 Uiso 1.00 1 c R
H(5) H 0.8351 0.4121 0.7378 0.033 Uiso 1.00 1 c R
H(6) H 0.8261 0.5165 0.7660 0.033 Uiso 1.00 1 c R
H(7) H 1.0448 0.2068 0.9181 0.038 Uiso 1.00 1 c R
H(8) H 1.0553 0.2602 0.8660 0.038 Uiso 1.00 1 c R
H(9) H 0.8892 0.6475 0.7800 0.036 Uiso 1.00 1 c R
H(10) H 0.9249 0.6692 0.7385 0.036 Uiso 1.00 1 c R
H(11) H 0.9672 0.7258 0.8606 0.051 Uiso 1.00 1 c R
H(12) H 1.0667 0.7185 0.9313 0.060 Uiso 1.00 1 c R
H(13) H 1.1351 0.5907 0.9287 0.055 Uiso 1.00 1 c R
H(14) H 1.1001 0.4104 0.8144 0.038 Uiso 1.00 1 c R
H(15) H 1.1739 0.3281 0.8002 0.054 Uiso 1.00 1 c R
H(16) H 1.1369 0.2499 0.8240 0.054 Uiso 1.00 1 c R
H(17) H 1.2055 0.2228 0.8277 0.054 Uiso 1.00 1 c R
H(18) H 1.2384 0.2810 0.9710 0.076 Uiso 1.00 1 c R
H(19) H 1.2439 0.1953 0.9286 0.076 Uiso 1.00 1 c R
H(20) H 1.1778 0.2200 0.9317 0.076 Uiso 1.00 1 c R
H(21) H 1.2958 0.3342 0.8935 0.093 Uiso 1.00 1 c R
H(22) H 1.2808 0.4160 0.9330 0.093 Uiso 1.00 1 c R
H(23) H 1.2571 0.4344 0.8660 0.093 Uiso 1.00 1 c R
H(24) H 0.8293 0.6004 0.6719 0.034 Uiso 1.00 1 c R
H(25) H 0.8345 0.4835 0.6569 0.034 Uiso 1.00 1 c R
H(26) H 0.8323 0.6304 0.5731 0.043 Uiso 1.00 1 c R
H(27) H 0.8987 0.6682 0.5259 0.053 Uiso 1.00 1 c R
H(28) H 1.0062 0.6453 0.5733 0.054 Uiso 1.00 1 c R
H(29) H 1.0749 0.5230 0.7059 0.057 Uiso 1.00 1 c R
H(30) H 1.1931 0.6149 0.6434 0.145 Uiso 1.00 1 c R
H(31) H 1.1893 0.5050 0.6688 0.145 Uiso 1.00 1 c R
H(32) H 1.2499 0.5739 0.6978 0.145 Uiso 1.00 1 c R
H(33) H 1.1992 0.7693 0.7091 0.122 Uiso 1.00 1 c R
H(34) H 1.2510 0.7106 0.7604 0.122 Uiso 1.00 1 c R
H(35) H 1.1890 0.7502 0.7670 0.122 Uiso 1.00 1 c R
H(36) H 0.9666 0.0897 0.9028 0.041 Uiso 1.00 1 c R
H(37) H 0.9495 0.0133 0.8502 0.041 Uiso 1.00 1 c R
H(38) H 0.8689 0.1236 0.9076 0.044 Uiso 1.00 1 c R
H(39) H 0.7676 0.1882 0.8656 0.049 Uiso 1.00 1 c R
H(40) H 0.7286 0.2321 0.7694 0.045 Uiso 1.00 1 c R
H(41) H 0.8138 0.2254 0.6832 0.032 Uiso 1.00 1 c R
H(42) H 0.7749 0.2425 0.5789 0.041 Uiso 1.00 1 c R
H(43) H 0.7961 0.3385 0.6203 0.041 Uiso 1.00 1 c R
H(44) H 0.7473 0.3526 0.5565 0.041 Uiso 1.00 1 c R
H(45) H 0.6660 0.1716 0.5526 0.051 Uiso 1.00 1 c R
H(46) H 0.6407 0.2813 0.5274 0.051 Uiso 1.00 1 c R
H(47) H 0.6183 0.2303 0.5734 0.051 Uiso 1.00 1 c R
H(48) H 0.7209 0.4200 0.6570 0.053 Uiso 1.00 1 c R
H(49) H 0.6510 0.3785 0.6361 0.053 Uiso 1.00 1 c R
H(50) H 0.6745 0.4360 0.5925 0.053 Uiso 1.00 1 c R
H(51) H 1.0647 0.0373 0.8806 0.044 Uiso 1.00 1 c R
H(52) H 1.0793 0.1094 0.8364 0.044 Uiso 1.00 1 c R
H(53) H 1.0871 -0.1193 0.8386 0.053 Uiso 1.00 1 c R
H(54) H 1.0526 -0.2371 0.7634 0.057 Uiso 1.00 1 c R
H(55) H 0.9650 -0.1992 0.6829 0.052 Uiso 1.00 1 c R
H(56) H 0.8870 0.0309 0.6523 0.038 Uiso 1.00 1 c R
H(57) H 0.7503 0.0522 0.5418 0.116 Uiso 1.00 1 c R
H(58) H 0.8215 0.0748 0.5808 0.116 Uiso 1.00 1 c R
H(59) H 0.7715 0.0588 0.6093 0.116 Uiso 1.00 1 c R
H(60) H 0.8304 -0.1675 0.5334 0.106 Uiso 1.00 1 c R
H(61) H 0.8598 -0.0560 0.5409 0.106 Uiso 1.00 1 c R
H(62) H 0.7899 -0.0749 0.4973 0.106 Uiso 1.00 1 c R
H(63) H 0.7562 -0.2103 0.5674 0.143 Uiso 1.00 1 c R
H(64) H 0.7128 -0.1216 0.5299 0.143 Uiso 1.00 1 c R
H(65) H 0.7236 -0.1322 0.5956 0.143 Uiso 1.00 1 c R
H(66) H 0.8923 0.3812 0.5502 0.051 Uiso 1.00 1 c R
H(67) H 0.8990 0.3504 0.4625 0.069 Uiso 1.00 1 c R
H(68) H 0.9331 0.1951 0.4435 0.073 Uiso 1.00 1 c R
H(69) H 0.9598 0.0659 0.5119 0.076 Uiso 1.00 1 c R
H(70) H 0.9479 0.0927 0.5980 0.055 Uiso 1.00 1 c R
H(71) H 1.0956 0.3761 0.6464 0.086 Uiso 1.00 1 c R
H(72) H 1.1461 0.3155 0.5888 0.132 Uiso 1.00 1 c R
H(73) H 1.1672 0.1462 0.5867 0.137 Uiso 1.00 1 c R
H(74) H 1.1392 0.0320 0.6427 0.120 Uiso 1.00 1 c R
H(75) H 1.0894 0.0898 0.7023 0.079 Uiso 1.00 1 c R

loop_
_atom_site_aniso_label
_atom_site_aniso_U_11
_atom_site_aniso_U_22
_atom_site_aniso_U_33
_atom_site_aniso_U_12
_atom_site_aniso_U_13
_atom_site_aniso_U_23
Fe(1) 0.0209(2) 0.0227(2) 0.0252(2) 0.00054(15) 0.00729(16) 0.00280(14)
Fe(2) 0.0267(2) 0.0211(2) 0.0216(2) 0.00212(15) 0.00648(16) 0.00153(14)
S(1) 0.0426(5) 0.0625(6) 0.0382(4) 0.0162(4) 0.0112(3) 0.0045(4)
F(1) 0.080(2) 0.207(4) 0.0431(15) -0.013(2) 0.0278(14) -0.024(2)
F(2) 0.0503(16) 0.149(3) 0.099(2) 0.0181(19) 0.0226(16) -0.047(2)
F(3) 0.180(4) 0.147(3) 0.103(2) -0.074(3) 0.086(3) -0.003(2)
O(1) 0.0324(11) 0.0220(9) 0.0253(9) 0.0024(7) 0.0121(8) 0.0013(7)
O(2) 0.0347(11) 0.0269(10) 0.0277(10) 0.0009(8) 0.0057(8) 0.0010(8)
O(3) 0.0331(11) 0.0281(10) 0.0217(9) -0.0013(8) 0.0070(8) 0.0023(7)
O(4) 0.0250(10) 0.0400(12) 0.0388(11) 0.0049(9) 0.0127(9) 0.0062(9)
O(5) 0.0284(11) 0.0359(11) 0.0412(12) 0.0069(9) 0.0147(9) 0.0019(9)
O(6) 0.114(3) 0.117(3) 0.0382(16) 0.053(2) 0.0016(18) -0.0079(18)
O(7) 0.066(2) 0.093(2) 0.068(2) -0.0342(19) 0.0039(16) 0.0316(19)
O(8) 0.0312(12) 0.0543(15) 0.0399(12) -0.0141(10) 0.0100(10) 0.0077(10)
O(9) 0.0637(17) 0.0270(11) 0.0444(13) -0.0032(11) 0.0057(12) 0.0052(10)
O(10) 0.099(3) 0.139(4) 0.102(3) 0.085(3) 0.031(2) 0.037(2)
O(11) 0.068(2) 0.090(2) 0.0534(18) -0.0267(19) 0.0102(15) -0.0068(17)
O(12) 0.0633(18) 0.077(2) 0.0447(15) -0.0094(15) 0.0220(13) -0.0186(14)
O(13) 0.057(3) 0.083(4) 0.050(3) -0.011(3) 0.024(2) -0.003(3)
N(1) 0.065(2) 0.071(2) 0.0359(16) 0.0162(18) 0.0194(15) -0.0134(15)
N(2) 0.0239(11) 0.0210(10) 0.0259(11) -0.0007(9) 0.0065(9) 0.0003(8)
N(3) 0.0296(13) 0.0236(11) 0.0258(11) 0.0033(9) 0.0032(9) 0.0034(9)
N(4) 0.0260(12) 0.0237(11) 0.0311(12) -0.0019(9) 0.0066(10) -0.0016(9)
N(5) 0.0275(13) 0.0360(13) 0.0321(13) 0.0017(10) 0.0032(10) -0.0022(10)
N(6) 0.0259(12) 0.0292(12) 0.0296(12) -0.0012(9) 0.0078(10) 0.0064(9)
N(7) 0.0282(14) 0.066(2) 0.0485(17) -0.0040(13) 0.0142(12) 0.0247(15)
N(8) 0.0298(12) 0.0217(10) 0.0245(11) -0.0036(9) 0.0086(9) 0.0025(8)
N(9) 0.0251(12) 0.0312(12) 0.0263(11) -0.0010(9) 0.0100(9) 0.0033(9)
N(10) 0.0377(14) 0.0228(11) 0.0291(12) 0.0068(10) 0.0074(10) 0.0022(9)
N(11) 0.0432(15) 0.0227(11) 0.0283(12) 0.0041(10) 0.0053(11) 0.0018(9)
C(1) 0.0403(18) 0.0372(16) 0.0300(14) -0.0036(13) 0.0154(13) -0.0060(12)
C(2) 0.0315(15) 0.0307(14) 0.0367(15) -0.0014(12) 0.0159(12) -0.0043(12)
C(3) 0.0270(14) 0.0244(13) 0.0310(14) -0.0032(10) 0.0115(11) -0.0001(10)
C(4) 0.0277(14) 0.0206(12) 0.0255(12) -0.0047(10) 0.0104(10) -0.0004(9)
C(5) 0.0287(15) 0.0233(13) 0.0282(13) -0.0029(11) 0.0058(11) 0.0002(10)
C(6) 0.0376(17) 0.0323(15) 0.0269(14) -0.0012(12) 0.0078(12) -0.0008(11)
C(7) 0.0231(14) 0.0265(13) 0.0325(14) 0.0006(11) 0.0113(11) 0.0022(11)
C(8) 0.0310(15) 0.0287(14) 0.0277(13) 0.0014(12) 0.0025(11) -0.0014(11)
C(9) 0.0303(15) 0.0221(13) 0.0336(14) 0.0012(11) 0.0085(12) -0.0019(11)
C(10) 0.0341(16) 0.0236(13) 0.0345(15) -0.0039(11) 0.0107(12) -0.0005(11)
C(11) 0.049(2) 0.0304(16) 0.0447(18) 0.0002(14) 0.0130(16) -0.0106(13)
C(12) 0.057(2) 0.0391(19) 0.0444(19) -0.0061(16) 0.0076(17) -0.0198(15)
C(13) 0.043(2) 0.0463(19) 0.0388(17) -0.0044(16) 0.0034(15) -0.0096(15)
C(14) 0.0321(16) 0.0319(15) 0.0323(14) -0.0019(12) 0.0096(12) 0.0004(12)
C(15) 0.053(2) 0.065(2) 0.0364(19) 0.018(2) -0.0061(16) -0.0072(17)
C(16) 0.0293(17) 0.0461(19) 0.0411(18) 0.0079(14) 0.0002(14) 0.0006(14)
C(17) 0.0310(17) 0.056(2) 0.0432(18) 0.0125(15) 0.0088(14) -0.0020(16)
C(18) 0.060(2) 0.076(3) 0.046(2) 0.011(2) 0.0110(19) 0.008(2)
C(19) 0.044(2) 0.098(4) 0.068(3) -0.017(2) -0.005(2) 0.015(2)
C(20) 0.0233(14) 0.0274(13) 0.0307(14) 0.0033(11) 0.0051(11) 0.0039(11)
C(21) 0.0298(15) 0.0231(13) 0.0281(13) 0.0026(11) 0.0084(11) 0.0040(10)
C(22) 0.0354(17) 0.0361(16) 0.0325(15) 0.0065(13) 0.0077(13) 0.0075(12)
C(23) 0.047(2) 0.053(2) 0.0300(15) 0.0059(16) 0.0118(14) 0.0155(14)
C(24) 0.044(2) 0.057(2) 0.0364(17) -0.0030(17) 0.0166(15) 0.0130(15)
C(25) 0.0334(17) 0.0400(17) 0.0379(16) -0.0018(13) 0.0129(13) 0.0089(13)
C(26) 0.043(2) 0.088(3) 0.044(2) -0.017(2) 0.0152(17) 0.019(2)
C(27) 0.035(2) 0.133(5) 0.085(3) -0.025(2) 0.011(2) 0.050(3)
C(28) 0.054(3) 0.090(4) 0.221(9) -0.012(3) 0.054(4) 0.014(5)
C(29) 0.054(3) 0.186(7) 0.059(3) -0.043(3) 0.015(2) -0.001(3)
C(30) 0.018(9) 0.34(3) 0.127(18) 0.001(12) -0.006(8) 0.15(2)
C(31) 0.011(6) 0.23(2) 0.135(15) -0.015(8) 0.007(6) 0.143(17)
C(32) 0.0460(18) 0.0272(14) 0.0231(13) 0.0011(13) 0.0071(12) 0.0080(10)
C(33) 0.0374(16) 0.0238(13) 0.0263(13) -0.0081(11) 0.0095(12) 0.0017(10)
C(34) 0.0442(19) 0.0402(17) 0.0266(14) -0.0153(14) 0.0137(13) 0.0002(12)
C(35) 0.0434(19) 0.053(2) 0.0343(16) -0.0194(16) 0.0226(15) -0.0089(14)
C(36) 0.0299(16) 0.0500(19) 0.0337(15) -0.0081(14) 0.0137(13) -0.0066(14)
C(37) 0.0307(15) 0.0270(13) 0.0258(13) -0.0074(11) 0.0093(11) -0.0019(10)
C(38) 0.0299(15) 0.0267(13) 0.0308(14) -0.0037(11) 0.0091(12) 0.0004(11)
C(39) 0.0269(15) 0.0308(14) 0.0299(14) 0.0007(12) 0.0052(11) 0.0030(11)
C(40) 0.0325(16) 0.0350(16) 0.0321(15) 0.0006(12) 0.0087(12) 0.0057(12)
C(41) 0.0320(17) 0.048(2) 0.0387(17) -0.0042(14) 0.0038(14) 0.0013(14)
C(42) 0.0416(19) 0.0391(18) 0.0488(19) 0.0109(15) 0.0151(15) 0.0044(15)
C(43) 0.0369(17) 0.0324(16) 0.0295(14) 0.0104(13) 0.0004(12) 0.0001(12)
C(44) 0.0384(17) 0.0293(15) 0.0330(15) 0.0071(13) 0.0060(13) 0.0003(12)
C(45) 0.0425(19) 0.0367(17) 0.0450(19) 0.0106(15) 0.0079(15) 0.0060(14)
C(46) 0.050(2) 0.0318(17) 0.053(2) 0.0129(15) 0.0126(17) -0.0019(14)
C(47) 0.055(2) 0.0294(16) 0.0404(17) 0.0080(15) 0.0108(16) -0.0039(13)
C(48) 0.0421(18) 0.0284(15) 0.0296(14) 0.0032(12) 0.0079(13) 0.0006(11)
C(49) 0.0469(19) 0.0250(14) 0.0293(14) 0.0021(13) 0.0116(13) -0.0021(11)
C(50) 0.0440(19) 0.0267(15) 0.0379(16) -0.0002(13) 0.0033(14) 0.0011(12)
C(51) 0.103(4) 0.043(2) 0.077(3) 0.000(2) -0.040(3) 0.006(2)
C(52) 0.118(4) 0.091(4) 0.051(2) 0.022(3) 0.025(3) 0.010(2)
C(53) 0.111(5) 0.064(3) 0.106(4) -0.037(3) -0.046(3) 0.024(3)
C(54) 0.0202(13) 0.0299(14) 0.0240(12) 0.0031(10) 0.0040(10) 0.0024(10)
C(55) 0.0286(15) 0.0376(15) 0.0249(13) -0.0056(12) 0.0109(11) -0.0010(11)
C(56) 0.0420(19) 0.052(2) 0.0331(16) -0.0015(15) 0.0140(14) 0.0086(14)
C(57) 0.058(2) 0.084(3) 0.0345(18) -0.009(2) 0.0223(17) 0.0136(19)
C(58) 0.065(2) 0.091(3) 0.0382(19) -0.020(2) 0.0324(19) -0.013(2)
C(59) 0.085(3) 0.063(2) 0.059(2) -0.005(2) 0.047(2) -0.014(2)
C(60) 0.057(2) 0.0443(19) 0.0449(19) 0.0006(17) 0.0289(17) -0.0027(15)
C(61) 0.0206(14) 0.0478(18) 0.0276(13) 0.0069(12) 0.0053(11) -0.0008(12)
C(62) 0.0283(17) 0.072(2) 0.0357(16) 0.0086(16) 0.0126(13) -0.0066(16)
C(63) 0.068(3) 0.109(4) 0.054(2) 0.011(2) 0.040(2) 0.008(2)
C(64) 0.101(4) 0.188(8) 0.071(3) 0.023(5) 0.065(3) 0.012(4)
C(65) 0.090(4) 0.198(9) 0.074(3) 0.034(5) 0.051(3) -0.027(4)
C(66) 0.070(3) 0.143(6) 0.088(4) 0.037(3) 0.030(3) -0.048(4)
C(67) 0.048(2) 0.086(3) 0.063(2) 0.018(2) 0.021(2) -0.022(2)
C(68) 0.058(2) 0.099(3) 0.046(2) -0.009(2) 0.023(2) -0.009(2)
C(69) 0.026(3) 0.061(5) 0.169(11) -0.014(3) 0.038(5) -0.067(6)

loop_
_atom_type_symbol
_atom_type_description
_atom_type_scat_dispersion_real
_atom_type_scat_dispersion_imag
_atom_type_scat_source
C C 0.003 0.002
;
International Tables for Crystallography
(1992, Vol. C, Tables 4.2.6.8 and 6.1.1.4)
;
H H 0.000 0.000
;
International Tables for Crystallography
(1992, Vol. C, Table 6.1.1.4)
;
F F 0.017 0.010
;
International Tables for Crystallography
(1992, Vol. C, Tables 4.2.6.8 and 6.1.1.4)
;
Fe Fe 0.346 0.844
;
International Tables for Crystallography
(1992, Vol. C, Tables 4.2.6.8 and 6.1.1.4)
;
N N 0.006 0.003
;
International Tables for Crystallography
(1992, Vol. C, Tables 4.2.6.8 and 6.1.1.4)
;
O O 0.011 0.006
;
International Tables for Crystallography
(1992, Vol. C, Tables 4.2.6.8 and 6.1.1.4)
;
S S 0.125 0.123
;
International Tables for Crystallography
(1992, Vol. C, Tables 4.2.6.8 and 6.1.1.4)
;

loop_
_geom_angle_atom_site_label_1
_geom_angle_atom_site_label_2
_geom_angle_atom_site_label_3
_geom_angle
_geom_angle_publ_flag
O(1) Fe(1) O(2) 86.43(8) yes
O(1) Fe(1) O(4) 103.99(9) yes
O(1) Fe(1) N(2) 88.35(9) yes
O(1) Fe(1) N(4) 96.20(8) yes
O(1) Fe(1) N(6) 156.79(8) yes
O(2) Fe(1) O(4) 85.23(8) yes
O(2) Fe(1) N(2) 95.81(8) yes
O(2) Fe(1) N(4) 173.19(8) yes
O(2) Fe(1) N(6) 80.39(8) yes
O(4) Fe(1) N(2) 167.66(9) yes
O(4) Fe(1) N(4) 100.17(8) yes
O(4) Fe(1) N(6) 93.91(10) yes
N(2) Fe(1) N(4) 78.03(8) yes
N(2) Fe(1) N(6) 74.20(10) yes
N(4) Fe(1) N(6) 95.01(8) yes
O(1) Fe(2) O(3) 103.17(7) yes
O(1) Fe(2) O(5) 86.84(9) yes
O(1) Fe(2) N(3) 87.76(8) yes
O(1) Fe(2) N(8) 87.72(9) yes
O(1) Fe(2) N(10) 161.70(7) yes
O(3) Fe(2) O(5) 84.90(9) yes
O(3) Fe(2) N(3) 168.97(8) yes
O(3) Fe(2) N(8) 102.16(8) yes
O(3) Fe(2) N(10) 92.97(8) yes
O(5) Fe(2) N(3) 94.33(9) yes
O(5) Fe(2) N(8) 171.93(8) yes
O(5) Fe(2) N(10) 86.05(10) yes
N(3) Fe(2) N(8) 79.49(9) yes
N(3) Fe(2) N(10) 76.00(9) yes
N(8) Fe(2) N(10) 97.36(10) yes
O(10) S(1) O(11) 110.3(2) yes
O(10) S(1) O(12) 117.5(2) yes
O(10) S(1) C(68) 104.5(2) yes
O(11) S(1) O(12) 114.75(19) yes
O(11) S(1) C(68) 104.3(2) yes
O(12) S(1) C(68) 103.7(2) yes
Fe(1) O(1) Fe(2) 120.18(11) yes
Fe(1) O(1) C(4) 115.89(16) yes
Fe(2) O(1) C(4) 123.39(17) yes
Fe(1) O(2) C(54) 139.88(17) yes
Fe(2) O(3) C(54) 118.13(16) yes
Fe(1) O(4) C(61) 118.2(2) yes
Fe(2) O(5) C(61) 142.2(2) yes
Fe(1) N(2) C(7) 112.41(16) yes
Fe(1) N(2) C(9) 108.40(17) yes
Fe(1) N(2) C(20) 104.63(19) yes
C(7) N(2) C(9) 110.0(2) yes
C(7) N(2) C(20) 111.5(2) yes
C(9) N(2) C(20) 109.8(2) yes
Fe(2) N(3) C(8) 113.38(17) yes
Fe(2) N(3) C(32) 107.10(16) yes
Fe(2) N(3) C(43) 105.27(19) yes
C(8) N(3) C(32) 110.9(2) yes
C(8) N(3) C(43) 109.2(2) yes
C(32) N(3) C(43) 110.8(2) yes
Fe(1) N(4) C(10) 111.72(16) yes
Fe(1) N(4) C(14) 131.1(2) yes
C(10) N(4) C(14) 116.8(2) yes
C(14) N(5) C(15) 123.7(3) yes
Fe(1) N(6) C(21) 108.2(2) yes
Fe(1) N(6) C(25) 129.7(2) yes
C(21) N(6) C(25) 118.2(2) yes
C(25) N(7) C(26) 122.9(3) yes
Fe(2) N(8) C(33) 109.94(19) yes
Fe(2) N(8) C(37) 129.0(2) yes
C(33) N(8) C(37) 117.1(3) yes
C(37) N(9) C(38) 123.7(2) yes
Fe(2) N(10) C(44) 110.17(19) yes
Fe(2) N(10) C(48) 131.49(19) yes
C(44) N(10) C(48) 117.8(2) yes
C(48) N(11) C(49) 122.7(2) yes
N(1) C(1) C(2) 121.0(3) yes
N(1) C(1) C(6) 120.2(2) yes
C(2) C(1) C(6) 118.8(3) yes
C(1) C(2) C(3) 120.9(3) yes
C(2) C(3) C(4) 119.5(2) yes
C(2) C(3) C(7) 122.4(2) yes
C(4) C(3) C(7) 118.1(2) yes
O(1) C(4) C(3) 119.2(2) yes
O(1) C(4) C(5) 120.3(2) yes
C(3) C(4) C(5) 120.5(3) yes
C(4) C(5) C(6) 119.3(2) yes
C(4) C(5) C(8) 119.0(2) yes
C(6) C(5) C(8) 121.6(2) yes
C(1) C(6) C(5) 120.9(2) yes
N(2) C(7) C(3) 112.2(2) yes
N(3) C(8) C(5) 113.6(2) yes
N(2) C(9) C(10) 113.7(2) yes
N(4) C(10) C(9) 118.0(2) yes
N(4) C(10) C(11) 123.1(2) yes
C(9) C(10) C(11) 118.8(2) yes
C(10) C(11) C(12) 118.5(3) yes
C(11) C(12) C(13) 119.9(3) yes
C(12) C(13) C(14) 118.8(3) yes
N(4) C(14) N(5) 115.5(2) yes
N(4) C(14) C(13) 122.7(3) yes
N(5) C(14) C(13) 121.8(2) yes
O(6) C(15) N(5) 121.1(4) yes
O(6) C(15) C(16) 121.3(3) yes
N(5) C(15) C(16) 117.6(3) yes
C(15) C(16) C(17) 113.8(2) yes
C(15) C(16) C(18) 104.6(3) yes
C(15) C(16) C(19) 107.4(3) yes
C(17) C(16) C(18) 109.8(3) yes
C(17) C(16) C(19) 111.5(3) yes
C(18) C(16) C(19) 109.4(3) yes
N(2) C(20) C(21) 111.2(2) yes
N(6) C(21) C(20) 117.4(2) yes
N(6) C(21) C(22) 122.0(3) yes
C(20) C(21) C(22) 120.6(2) yes
C(21) C(22) C(23) 118.8(3) yes
C(22) C(23) C(24) 119.7(3) yes
C(23) C(24) C(25) 118.0(4) yes
N(6) C(25) N(7) 115.4(2) yes
N(6) C(25) C(24) 123.0(3) yes
N(7) C(25) C(24) 121.5(3) yes
O(7) C(26) N(7) 121.3(3) yes
O(7) C(26) C(27) 121.3(4) yes
N(7) C(26) C(27) 117.4(4) yes
C(26) C(27) C(28) 105.3(4) yes
C(26) C(27) C(29) 108.1(5) yes
C(26) C(27) C(30) 104.8(7) yes
C(26) C(27) C(31) 117.2(7) yes
C(28) C(27) C(29) 109.5(5) yes
C(28) C(27) C(30) 126.1(14) yes
C(28) C(27) C(31) 99.2(12) yes
C(29) C(27) C(30) 102.1(13) yes
C(29) C(27) C(31) 116.4(10) yes
C(30) C(27) C(31) 26.8(17) yes
C(27) C(30) C(31) 69(3) yes
C(27) C(31) C(30) 84(3) yes
N(3) C(32) C(33) 112.7(2) yes
N(8) C(33) C(32) 116.3(3) yes
N(8) C(33) C(34) 123.1(2) yes
C(32) C(33) C(34) 120.5(2) yes
C(33) C(34) C(35) 119.0(2) yes
C(34) C(35) C(36) 119.5(3) yes
C(35) C(36) C(37) 118.5(3) yes
N(8) C(37) N(9) 116.3(3) yes
N(8) C(37) C(36) 122.9(2) yes
N(9) C(37) C(36) 120.7(2) yes
O(8) C(38) N(9) 121.1(2) yes
O(8) C(38) C(39) 120.7(2) yes
N(9) C(38) C(39) 118.0(2) yes
C(38) C(39) C(40) 114.7(2) yes
C(38) C(39) C(41) 109.2(2) yes
C(38) C(39) C(42) 104.2(2) yes
C(40) C(39) C(41) 110.1(2) yes
C(40) C(39) C(42) 109.0(2) yes
C(41) C(39) C(42) 109.4(2) yes
N(3) C(43) C(44) 111.3(2) yes
N(10) C(44) C(43) 117.1(2) yes
N(10) C(44) C(45) 122.4(2) yes
C(43) C(44) C(45) 120.5(2) yes
C(44) C(45) C(46) 118.6(3) yes
C(45) C(46) C(47) 119.4(3) yes
C(46) C(47) C(48) 119.2(3) yes
N(10) C(48) N(11) 116.6(2) yes
N(10) C(48) C(47) 122.5(2) yes
N(11) C(48) C(47) 120.9(2) yes
O(9) C(49) N(11) 122.1(2) yes
O(9) C(49) C(50) 121.5(2) yes
N(11) C(49) C(50) 116.4(2) yes
C(49) C(50) C(51) 115.4(3) yes
C(49) C(50) C(52) 105.2(3) yes
C(49) C(50) C(53) 111.7(3) yes
C(51) C(50) C(52) 104.4(4) yes
C(51) C(50) C(53) 116.1(4) yes
C(52) C(50) C(53) 102.2(4) yes
O(2) C(54) O(3) 124.4(3) yes
O(2) C(54) C(55) 118.2(2) yes
O(3) C(54) C(55) 117.5(2) yes
C(54) C(55) C(56) 119.9(3) yes
C(54) C(55) C(60) 120.7(2) yes
C(56) C(55) C(60) 119.3(3) yes
C(55) C(56) C(57) 120.1(3) yes
C(56) C(57) C(58) 120.6(4) yes
C(57) C(58) C(59) 120.2(4) yes
C(58) C(59) C(60) 119.6(4) yes
C(55) C(60) C(59) 120.2(3) yes
O(4) C(61) O(5) 124.7(3) yes
O(4) C(61) C(62) 118.4(3) yes
O(5) C(61) C(62) 116.9(3) yes
C(61) C(62) C(63) 120.7(4) yes
C(61) C(62) C(67) 119.1(4) yes
C(63) C(62) C(67) 120.1(4) yes
C(62) C(63) C(64) 119.7(6) yes
C(63) C(64) C(65) 120.8(7) yes
C(64) C(65) C(66) 120.1(8) yes
C(65) C(66) C(67) 120.6(7) yes
C(62) C(67) C(66) 118.7(5) yes
S(1) C(68) F(1) 112.4(3) yes
S(1) C(68) F(2) 111.5(3) yes
S(1) C(68) F(3) 111.7(4) yes
F(1) C(68) F(2) 106.2(4) yes
F(1) C(68) F(3) 110.1(4) yes
F(2) C(68) F(3) 104.5(4) yes
C(1) N(1) H(1) 121.1 no
C(1) N(1) H(2) 130.0 no
H(1) N(1) H(2) 100.4 no
C(14) N(5) H(14) 115.4 no
C(15) N(5) H(14) 120.6 no
C(25) N(7) H(29) 116.8 no
C(26) N(7) H(29) 117.4 no
C(37) N(9) H(41) 119.5 no
C(38) N(9) H(41) 116.0 no
C(48) N(11) H(56) 119.6 no
C(49) N(11) H(56) 117.2 no
C(1) C(2) H(3) 119.6 no
C(3) C(2) H(3) 119.6 no
C(1) C(6) H(4) 119.6 no
C(5) C(6) H(4) 119.6 no
N(2) C(7) H(5) 109.2 no
N(2) C(7) H(6) 109.2 no
C(3) C(7) H(5) 109.2 no
C(3) C(7) H(6) 109.2 no
H(5) C(7) H(6) 107.9 no
N(3) C(8) H(7) 108.8 no
N(3) C(8) H(8) 108.8 no
C(5) C(8) H(7) 108.8 no
C(5) C(8) H(8) 108.8 no
H(7) C(8) H(8) 107.7 no
N(2) C(9) H(9) 108.8 no
N(2) C(9) H(10) 108.8 no
C(10) C(9) H(9) 108.8 no
C(10) C(9) H(10) 108.8 no
H(9) C(9) H(10) 107.7 no
C(10) C(11) H(11) 120.8 no
C(12) C(11) H(11) 120.8 no
C(11) C(12) H(12) 120.1 no
C(13) C(12) H(12) 120.1 no
C(12) C(13) H(13) 120.6 no
C(14) C(13) H(13) 120.6 no
C(16) C(17) H(15) 109.5 no
C(16) C(17) H(16) 109.5 no
C(16) C(17) H(17) 109.5 no
H(15) C(17) H(16) 109.5 no
H(15) C(17) H(17) 109.5 no
H(16) C(17) H(17) 109.5 no
C(16) C(18) H(18) 109.5 no
C(16) C(18) H(19) 109.5 no
C(16) C(18) H(20) 109.5 no
H(18) C(18) H(19) 109.5 no
H(18) C(18) H(20) 109.5 no
H(19) C(18) H(20) 109.5 no
C(16) C(19) H(21) 109.5 no
C(16) C(19) H(22) 109.5 no
C(16) C(19) H(23) 109.5 no
H(21) C(19) H(22) 109.5 no
H(21) C(19) H(23) 109.5 no
H(22) C(19) H(23) 109.5 no
N(2) C(20) H(24) 109.4 no
N(2) C(20) H(25) 109.4 no
C(21) C(20) H(24) 109.4 no
C(21) C(20) H(25) 109.4 no
H(24) C(20) H(25) 108.0 no
C(21) C(22) H(26) 120.6 no
C(23) C(22) H(26) 120.6 no
C(22) C(23) H(27) 120.2 no
C(24) C(23) H(27) 120.2 no
C(23) C(24) H(28) 121.0 no
C(25) C(24) H(28) 121.0 no
C(27) C(28) H(30) 109.5 no
C(27) C(28) H(31) 109.5 no
C(27) C(28) H(32) 109.5 no
H(30) C(28) H(31) 109.5 no
H(30) C(28) H(32) 109.5 no
H(31) C(28) H(32) 109.5 no
C(27) C(29) H(33) 109.5 no
C(27) C(29) H(34) 109.5 no
C(27) C(29) H(35) 109.5 no
H(33) C(29) H(34) 109.5 no
H(33) C(29) H(35) 109.5 no
H(34) C(29) H(35) 109.5 no
N(3) C(32) H(36) 109.1 no
N(3) C(32) H(37) 109.1 no
C(33) C(32) H(36) 109.1 no
C(33) C(32) H(37) 109.1 no
H(36) C(32) H(37) 107.8 no
C(33) C(34) H(38) 120.5 no
C(35) C(34) H(38) 120.5 no
C(34) C(35) H(39) 120.3 no
C(36) C(35) H(39) 120.3 no
C(35) C(36) H(40) 120.8 no
C(37) C(36) H(40) 120.8 no
C(39) C(40) H(42) 109.5 no
C(39) C(40) H(43) 109.5 no
C(39) C(40) H(44) 109.5 no
H(42) C(40) H(43) 109.5 no
H(42) C(40) H(44) 109.5 no
H(43) C(40) H(44) 109.5 no
C(39) C(41) H(45) 109.5 no
C(39) C(41) H(46) 109.5 no
C(39) C(41) H(47) 109.5 no
H(45) C(41) H(46) 109.5 no
H(45) C(41) H(47) 109.5 no
H(46) C(41) H(47) 109.5 no
C(39) C(42) H(48) 109.5 no
C(39) C(42) H(49) 109.5 no
C(39) C(42) H(50) 109.5 no
H(48) C(42) H(49) 109.5 no
H(48) C(42) H(50) 109.5 no
H(49) C(42) H(50) 109.5 no
N(3) C(43) H(51) 109.4 no
N(3) C(43) H(52) 109.4 no
C(44) C(43) H(51) 109.4 no
C(44) C(43) H(52) 109.4 no
H(51) C(43) H(52) 108.0 no
C(44) C(45) H(53) 120.7 no
C(46) C(45) H(53) 120.7 no
C(45) C(46) H(54) 120.3 no
C(47) C(46) H(54) 120.3 no
C(46) C(47) H(55) 120.4 no
C(48) C(47) H(55) 120.4 no
C(50) C(51) H(57) 109.5 no
C(50) C(51) H(58) 109.5 no
C(50) C(51) H(59) 109.5 no
H(57) C(51) H(58) 109.5 no
H(57) C(51) H(59) 109.5 no
H(58) C(51) H(59) 109.5 no
C(50) C(52) H(60) 109.5 no
C(50) C(52) H(61) 109.5 no
C(50) C(52) H(62) 109.5 no
H(60) C(52) H(61) 109.5 no
H(60) C(52) H(62) 109.5 no
H(61) C(52) H(62) 109.5 no
C(50) C(53) H(63) 109.5 no
C(50) C(53) H(64) 109.5 no
C(50) C(53) H(65) 109.5 no
H(63) C(53) H(64) 109.5 no
H(63) C(53) H(65) 109.5 no
H(64) C(53) H(65) 109.5 no
C(55) C(56) H(66) 120.0 no
C(57) C(56) H(66) 119.9 no
C(56) C(57) H(67) 119.7 no
C(58) C(57) H(67) 119.7 no
C(57) C(58) H(68) 119.9 no
C(59) C(58) H(68) 119.9 no
C(58) C(59) H(69) 120.2 no
C(60) C(59) H(69) 120.2 no
C(55) C(60) H(70) 119.9 no
C(59) C(60) H(70) 119.9 no
C(62) C(63) H(71) 120.2 no
C(64) C(63) H(71) 120.1 no
C(63) C(64) H(72) 119.6 no
C(65) C(64) H(72) 119.6 no
C(64) C(65) H(73) 119.9 no
C(66) C(65) H(73) 119.9 no
C(65) C(66) H(74) 119.7 no
C(67) C(66) H(74) 119.7 no
C(62) C(67) H(75) 120.7 no
C(66) C(67) H(75) 120.6 no

loop_
_geom_bond_atom_site_label_1
_geom_bond_atom_site_label_2
_geom_bond_distance
_geom_bond_publ_flag
Fe(1) O(1) 2.004(2) yes
Fe(1) O(2) 2.197(2) yes
Fe(1) O(4) 2.099(2) yes
Fe(1) N(2) 2.194(2) yes
Fe(1) N(4) 2.265(2) yes
Fe(1) N(6) 2.250(2) yes
Fe(2) O(1) 2.0158(19) yes
Fe(2) O(3) 2.0777(18) yes
Fe(2) O(5) 2.178(2) yes
Fe(2) N(3) 2.188(2) yes
Fe(2) N(8) 2.253(2) yes
Fe(2) N(10) 2.255(2) yes
S(1) O(10) 1.401(4) yes
S(1) O(11) 1.443(4) yes
S(1) O(12) 1.419(2) yes
S(1) C(68) 1.791(6) yes
F(1) C(68) 1.326(5) yes
F(2) C(68) 1.334(6) yes
F(3) C(68) 1.309(7) yes
O(1) C(4) 1.355(4) yes
O(2) C(54) 1.238(3) yes
O(3) C(54) 1.287(3) yes
O(4) C(61) 1.285(4) yes
O(5) C(61) 1.251(4) yes
O(6) C(15) 1.232(5) yes
O(7) C(26) 1.203(6) yes
O(8) C(38) 1.215(4) yes
O(9) C(49) 1.224(3) yes
O(13) C(69) 1.800(11) yes
N(1) C(1) 1.401(5) yes
N(2) C(7) 1.493(4) yes
N(2) C(9) 1.483(3) yes
N(2) C(20) 1.470(3) yes
N(3) C(8) 1.505(3) yes
N(3) C(32) 1.475(4) yes
N(3) C(43) 1.472(4) yes
N(4) C(10) 1.360(4) yes
N(4) C(14) 1.349(3) yes
N(5) C(14) 1.403(4) yes
N(5) C(15) 1.379(4) yes
N(6) C(21) 1.343(3) yes
N(6) C(25) 1.339(5) yes
N(7) C(25) 1.413(4) yes
N(7) C(26) 1.377(6) yes
N(8) C(33) 1.362(3) yes
N(8) C(37) 1.345(3) yes
N(9) C(37) 1.405(3) yes
N(9) C(38) 1.390(3) yes
N(10) C(44) 1.366(3) yes
N(10) C(48) 1.337(3) yes
N(11) C(48) 1.405(3) yes
N(11) C(49) 1.384(3) yes
C(1) C(2) 1.400(4) yes
C(1) C(6) 1.400(4) yes
C(2) C(3) 1.388(5) yes
C(3) C(4) 1.399(4) yes
C(3) C(7) 1.511(3) yes
C(4) C(5) 1.395(3) yes
C(5) C(6) 1.395(4) yes
C(5) C(8) 1.505(4) yes
C(9) C(10) 1.493(3) yes
C(10) C(11) 1.390(4) yes
C(11) C(12) 1.370(4) yes
C(12) C(13) 1.375(6) yes
C(13) C(14) 1.395(4) yes
C(15) C(16) 1.551(6) yes
C(16) C(17) 1.518(5) yes
C(16) C(18) 1.515(6) yes
C(16) C(19) 1.506(6) yes
C(20) C(21) 1.508(5) yes
C(21) C(22) 1.385(4) yes
C(22) C(23) 1.380(6) yes
C(23) C(24) 1.377(5) yes
C(24) C(25) 1.386(4) yes
C(26) C(27) 1.523(5) yes
C(27) C(28) 1.551(12) yes
C(27) C(29) 1.502(10) yes
C(27) C(30) 1.63(3) yes
C(27) C(31) 1.53(3) yes
C(30) C(31) 0.74(4) yes
C(32) C(33) 1.501(4) yes
C(33) C(34) 1.371(5) yes
C(34) C(35) 1.384(4) yes
C(35) C(36) 1.373(4) yes
C(36) C(37) 1.401(5) yes
C(38) C(39) 1.528(4) yes
C(39) C(40) 1.525(5) yes
C(39) C(41) 1.528(4) yes
C(39) C(42) 1.538(5) yes
C(43) C(44) 1.508(4) yes
C(44) C(45) 1.385(4) yes
C(45) C(46) 1.390(5) yes
C(46) C(47) 1.369(4) yes
C(47) C(48) 1.395(4) yes
C(49) C(50) 1.524(4) yes
C(50) C(51) 1.476(5) yes
C(50) C(52) 1.580(8) yes
C(50) C(53) 1.468(7) yes
C(54) C(55) 1.493(4) yes
C(55) C(56) 1.384(4) yes
C(55) C(60) 1.396(5) yes
C(56) C(57) 1.386(6) yes
C(57) C(58) 1.365(7) yes
C(58) C(59) 1.391(6) yes
C(59) C(60) 1.387(7) yes
C(61) C(62) 1.501(5) yes
C(62) C(63) 1.388(7) yes
C(62) C(67) 1.382(7) yes
C(63) C(64) 1.395(10) yes
C(64) C(65) 1.344(14) yes
C(65) C(66) 1.384(12) yes
C(66) C(67) 1.403(9) yes
N(1) H(1) 0.829 no
N(1) H(2) 0.915 no
N(5) H(14) 1.001 no
N(7) H(29) 0.943 no
N(9) H(41) 0.863 no
N(11) H(56) 0.918 no
C(2) H(3) 0.950 no
C(6) H(4) 0.950 no
C(7) H(5) 0.990 no
C(7) H(6) 0.990 no
C(8) H(7) 0.990 no
C(8) H(8) 0.990 no
C(9) H(9) 0.990 no
C(9) H(10) 0.990 no
C(11) H(11) 0.950 no
C(12) H(12) 0.950 no
C(13) H(13) 0.950 no
C(17) H(15) 0.980 no
C(17) H(16) 0.980 no
C(17) H(17) 0.980 no
C(18) H(18) 0.980 no
C(18) H(19) 0.980 no
C(18) H(20) 0.980 no
C(19) H(21) 0.980 no
C(19) H(22) 0.980 no
C(19) H(23) 0.980 no
C(20) H(24) 0.990 no
C(20) H(25) 0.990 no
C(22) H(26) 0.950 no
C(23) H(27) 0.950 no
C(24) H(28) 0.950 no
C(28) H(30) 0.980 no
C(28) H(31) 0.980 no
C(28) H(32) 0.980 no
C(29) H(33) 0.980 no
C(29) H(34) 0.980 no
C(29) H(35) 0.980 no
C(32) H(36) 0.990 no
C(32) H(37) 0.990 no
C(34) H(38) 0.950 no
C(35) H(39) 0.950 no
C(36) H(40) 0.950 no
C(40) H(42) 0.980 no
C(40) H(43) 0.980 no
C(40) H(44) 0.980 no
C(41) H(45) 0.980 no
C(41) H(46) 0.980 no
C(41) H(47) 0.980 no
C(42) H(48) 0.980 no
C(42) H(49) 0.980 no
C(42) H(50) 0.980 no
C(43) H(51) 0.990 no
C(43) H(52) 0.990 no
C(45) H(53) 0.950 no
C(46) H(54) 0.950 no
C(47) H(55) 0.950 no
C(51) H(57) 0.980 no
C(51) H(58) 0.980 no
C(51) H(59) 0.980 no
C(52) H(60) 0.980 no
C(52) H(61) 0.980 no
C(52) H(62) 0.980 no
C(53) H(63) 0.980 no
C(53) H(64) 0.980 no
C(53) H(65) 0.980 no
C(56) H(66) 0.950 no
C(57) H(67) 0.950 no
C(58) H(68) 0.950 no
C(59) H(69) 0.950 no
C(60) H(70) 0.950 no
C(63) H(71) 0.950 no
C(64) H(72) 0.950 no
C(65) H(73) 0.950 no
C(66) H(74) 0.950 no
C(67) H(75) 0.950 no

loop_
_geom_contact_atom_site_label_1
_geom_contact_atom_site_label_2
_geom_contact_distance
_geom_contact_site_symmetry_2
S(1) O(13) 3.492(7) .
F(1) C(28) 3.598(10) 3_766
F(1) C(45) 3.486(4) 4_454
F(2) C(18) 3.505(6) 4_454
F(2) C(22) 3.447(4) .
F(3) C(64) 3.532(10) 3_766
O(6) C(51) 3.429(6) 4_555
O(7) C(57) 3.597(5) 3_766
O(7) C(58) 3.303(5) 3_766
O(8) C(2) 3.358(3) 2_646
O(8) C(7) 3.557(4) 2_646
O(8) C(9) 3.418(4) 2_646
O(9) C(20) 3.491(3) 1_545
O(9) C(21) 3.332(3) 1_545
O(9) C(22) 3.167(4) 1_545
O(10) O(13) 3.220(9) .
O(10) C(12) 3.172(6) 4_464
O(10) C(69) 3.087(11) .
O(11) O(13) 2.969(8) .
O(11) C(18) 3.519(6) 4_454
O(11) C(40) 3.594(4) .
O(11) C(43) 3.458(4) 4_454
O(12) C(22) 3.332(4) .
O(12) C(34) 3.419(5) 2_656
O(12) C(35) 3.289(5) 2_656
O(13) S(1) 3.492(7) .
O(13) O(10) 3.220(9) .
O(13) O(11) 2.969(8) .
O(13) O(13) 1.941(10) 3_666
O(13) C(32) 3.462(6) 4_454
O(13) C(69) 2.550(14) 3_666
N(1) N(1) 3.321(5) 3_767
N(1) C(12) 3.534(5) 3_767
N(1) C(13) 3.539(6) 3_767
C(2) O(8) 3.358(3) 2_656
C(7) O(8) 3.557(4) 2_656
C(9) O(8) 3.418(4) 2_656
C(10) C(46) 3.562(5) 1_565
C(11) C(46) 3.520(6) 1_565
C(11) C(69) 3.581(12) 4_565
C(12) O(10) 3.172(6) 4_565
C(12) N(1) 3.534(5) 3_767
C(12) C(69) 3.475(12) 4_565
C(13) N(1) 3.539(6) 3_767
C(18) F(2) 3.505(6) 4_555
C(18) O(11) 3.519(6) 4_555
C(20) O(9) 3.491(3) 1_565
C(21) O(9) 3.332(3) 1_565
C(22) F(2) 3.447(4) .
C(22) O(9) 3.167(4) 1_565
C(22) O(12) 3.332(4) .
C(28) F(1) 3.598(10) 3_766
C(32) O(13) 3.462(6) 4_555
C(32) C(69) 3.545(11) 4_555
C(34) O(12) 3.419(5) 2_646
C(34) C(42) 3.456(5) 2_646
C(35) O(12) 3.289(5) 2_646
C(35) C(53) 3.582(8) 2_656
C(40) O(11) 3.594(4) .
C(42) C(34) 3.456(5) 2_656
C(43) O(11) 3.458(4) 4_555
C(45) F(1) 3.486(4) 4_555
C(46) C(10) 3.562(5) 1_545
C(46) C(11) 3.520(6) 1_545
C(51) O(6) 3.429(6) 4_454
C(53) C(35) 3.582(8) 2_646
C(57) O(7) 3.597(5) 3_766
C(58) O(7) 3.303(5) 3_766
C(64) F(3) 3.532(10) 3_766
C(69) O(10) 3.087(11) .
C(69) O(13) 2.550(14) 3_666
C(69) C(11) 3.581(12) 4_464
C(69) C(12) 3.475(12) 4_464
C(69) C(32) 3.545(11) 4_454
S(1) H(26) 3.477 .
S(1) H(38) 3.448 2_656
S(1) H(44) 3.363 .
S(1) H(50) 3.272 .
S(1) H(51) 3.279 4_454
F(1) H(19) 3.192 4_454
F(1) H(20) 3.597 4_454
F(1) H(30) 3.499 3_766
F(1) H(31) 3.465 3_766
F(1) H(32) 3.241 3_766
F(1) H(51) 3.246 4_454
F(1) H(52) 3.281 4_454
F(1) H(53) 2.758 4_454
F(2) H(19) 2.728 4_454
F(2) H(20) 3.576 4_454
F(2) H(26) 3.025 .
F(2) H(27) 3.457 .
F(2) H(30) 3.502 3_766
F(2) H(44) 3.198 .
F(2) H(66) 3.061 .
F(2) H(67) 3.452 .
F(3) H(26) 2.968 .
F(3) H(27) 3.081 .
F(3) H(60) 3.228 1_565
F(3) H(63) 3.559 1_565
F(3) H(72) 2.744 3_766
F(3) H(73) 3.483 3_766
O(6) H(1) 3.194 3_767
O(6) H(2) 3.379 3_767
O(6) H(45) 3.013 4_555
O(6) H(57) 2.453 4_555
O(6) H(62) 3.247 4_555
O(6) H(64) 3.188 4_555
O(7) H(21) 3.521 2_756
O(7) H(54) 3.373 1_565
O(7) H(55) 3.530 1_565
O(7) H(67) 3.120 3_766
O(7) H(68) 2.516 3_766
O(8) H(3) 2.518 2_646
O(8) H(6) 2.728 2_646
O(8) H(9) 2.442 2_646
O(8) H(11) 3.337 2_646
O(9) H(10) 2.816 1_545
O(9) H(24) 2.832 1_545
O(9) H(26) 3.057 1_545
O(9) H(39) 3.042 2_646
O(9) H(40) 3.280 2_646
O(10) H(12) 2.433 4_464
O(10) H(38) 3.527 2_656
O(10) H(51) 3.008 4_454
O(10) H(53) 2.759 4_454
O(11) H(7) 3.322 4_454
O(11) H(19) 3.480 4_454
O(11) H(20) 2.819 4_454
O(11) H(44) 2.711 .
O(11) H(46) 2.781 .
O(11) H(50) 2.789 .
O(11) H(51) 2.590 4_454
O(11) H(52) 3.506 4_454
O(12) H(24) 3.322 .
O(12) H(25) 3.415 .
O(12) H(26) 2.443 .
O(12) H(38) 2.899 2_656
O(12) H(39) 2.630 2_656
O(12) H(44) 3.180 .
O(12) H(50) 2.847 .
O(12) H(63) 2.757 1_565
O(13) H(7) 3.483 4_454
O(13) H(36) 2.870 2_656
O(13) H(36) 2.640 4_454
O(13) H(37) 3.471 4_454
O(13) H(38) 3.007 2_656
O(13) H(50) 3.344 .
O(13) H(51) 3.234 4_454
N(1) H(2) 3.597 3_767
N(1) H(4) 3.484 3_767
N(1) H(12) 3.378 3_767
N(1) H(13) 3.393 3_767
N(1) H(45) 3.384 2_656
N(1) H(64) 3.390 2_656
N(1) H(65) 3.482 2_656
N(4) H(54) 3.451 1_565
N(6) H(55) 3.242 1_565
N(7) H(54) 3.416 1_565
C(1) H(65) 3.486 2_656
C(2) H(65) 3.377 2_656
C(6) H(1) 3.560 3_767
C(9) H(40) 3.546 2_656
C(9) H(55) 3.593 1_565
C(10) H(54) 3.202 1_565
C(11) H(2) 3.567 3_767
C(11) H(53) 3.580 1_565
C(11) H(54) 3.373 1_565
C(12) H(2) 2.639 3_767
C(12) H(53) 3.421 1_565
C(13) H(1) 3.564 3_767
C(13) H(2) 2.673 3_767
C(13) H(64) 3.424 4_555
C(15) H(57) 3.486 4_555
C(17) H(30) 3.534 2_746
C(17) H(32) 3.378 2_746
C(17) H(33) 3.359 2_746
C(17) H(34) 3.414 2_746
C(18) H(42) 3.419 4_555
C(18) H(44) 3.223 4_555
C(18) H(46) 3.500 4_555
C(19) H(33) 3.428 2_746
C(19) H(62) 3.503 4_555
C(19) H(74) 3.380 2_756
C(20) H(39) 3.314 2_656
C(21) H(55) 3.323 1_565
C(22) H(55) 3.458 1_565
C(22) H(60) 3.177 1_565
C(22) H(63) 3.458 1_565
C(23) H(55) 3.509 1_565
C(23) H(60) 3.102 1_565
C(24) H(55) 3.370 1_565
C(24) H(68) 3.445 3_766
C(25) H(55) 3.198 1_565
C(26) H(54) 3.272 1_565
C(26) H(67) 3.560 3_766
C(26) H(68) 3.593 3_766
C(28) H(17) 2.907 2_756
C(29) H(17) 3.153 2_756
C(33) H(49) 3.573 2_646
C(34) H(48) 3.315 2_646
C(34) H(49) 3.466 2_646
C(34) H(50) 3.028 2_646
C(35) H(24) 2.898 2_646
C(35) H(48) 3.433 2_646
C(35) H(50) 3.546 2_646
C(35) H(63) 3.232 2_656
C(35) H(65) 3.017 2_656
C(36) H(6) 3.261 2_646
C(36) H(9) 3.505 2_646
C(36) H(24) 3.171 2_646
C(38) H(3) 3.317 2_646
C(40) H(18) 3.082 4_454
C(41) H(1) 3.217 2_646
C(41) H(3) 3.533 2_646
C(41) H(18) 3.566 4_454
C(41) H(20) 3.598 4_454
C(42) H(38) 3.319 2_656
C(46) H(10) 3.106 1_545
C(47) H(10) 2.867 1_545
C(51) H(18) 3.478 4_454
C(52) H(22) 3.346 4_454
C(52) H(73) 3.251 3_756
C(53) H(13) 3.534 4_454
C(53) H(39) 2.897 2_646
C(57) H(19) 3.568 4_454
C(57) H(21) 3.344 4_454
C(57) H(28) 3.067 3_766
C(57) H(30) 3.528 3_766
C(58) H(21) 3.093 4_454
C(58) H(22) 3.587 4_454
C(58) H(28) 3.053 3_766
C(62) H(34) 3.476 2_746
C(63) H(34) 3.523 2_746
C(64) H(27) 3.391 3_766
C(64) H(34) 3.421 2_746
C(65) H(34) 3.285 2_746
C(66) H(23) 3.504 2_746
C(66) H(34) 3.236 2_746
C(67) H(34) 3.342 2_746
C(68) H(19) 3.444 4_454
C(68) H(26) 3.299 .
C(68) H(53) 3.532 4_454
C(69) H(4) 3.321 2_656
C(69) H(11) 3.004 4_464
C(69) H(12) 2.775 4_464
C(69) H(36) 3.425 2_656
C(69) H(36) 3.074 4_454
C(69) H(37) 3.066 4_454
C(69) H(47) 3.256 3_666
C(69) H(49) 3.441 3_666
C(69) H(51) 3.503 4_454
H(1) O(6) 3.194 3_767
H(1) C(6) 3.560 3_767
H(1) C(13) 3.564 3_767
H(1) C(41) 3.217 2_656
H(1) H(4) 3.171 3_767
H(1) H(13) 3.312 3_767
H(1) H(45) 2.570 2_656
H(1) H(47) 3.033 2_656
H(1) H(57) 3.532 2_656
H(1) H(64) 3.268 2_656
H(1) H(65) 3.439 2_656
H(2) O(6) 3.379 3_767
H(2) N(1) 3.597 3_767
H(2) C(11) 3.567 3_767
H(2) C(12) 2.639 3_767
H(2) C(13) 2.673 3_767
H(2) H(12) 2.521 3_767
H(2) H(13) 2.588 3_767
H(2) H(64) 3.029 2_656
H(2) H(65) 3.490 2_656
H(3) O(8) 2.518 2_656
H(3) C(38) 3.317 2_656
H(3) C(41) 3.533 2_656
H(3) H(45) 3.131 2_656
H(3) H(47) 3.145 2_656
H(3) H(59) 3.435 2_656
H(3) H(65) 3.189 2_656
H(4) N(1) 3.484 3_767
H(4) C(69) 3.321 2_646
H(4) H(1) 3.171 3_767
H(4) H(12) 3.582 3_767
H(4) H(46) 3.405 4_555
H(4) H(47) 3.244 4_555
H(6) O(8) 2.728 2_656
H(6) C(36) 3.261 2_656
H(6) H(40) 3.101 2_656
H(7) O(11) 3.322 4_555
H(7) O(13) 3.483 4_555
H(7) H(46) 2.833 4_555
H(9) O(8) 2.442 2_656
H(9) C(36) 3.505 2_656
H(9) H(40) 2.776 2_656
H(10) O(9) 2.816 1_565
H(10) C(46) 3.106 1_565
H(10) C(47) 2.867 1_565
H(10) H(40) 3.592 2_656
H(10) H(54) 3.050 1_565
H(10) H(55) 2.623 1_565
H(11) O(8) 3.337 2_656
H(11) C(69) 3.004 4_565
H(11) H(47) 3.050 2_656
H(11) H(49) 3.432 2_656
H(12) O(10) 2.433 4_565
H(12) N(1) 3.378 3_767
H(12) C(69) 2.775 4_565
H(12) H(2) 2.521 3_767
H(12) H(4) 3.582 3_767
H(12) H(53) 3.349 1_565
H(13) N(1) 3.393 3_767
H(13) C(53) 3.534 4_555
H(13) H(1) 3.312 3_767
H(13) H(2) 2.588 3_767
H(13) H(62) 3.356 4_555
H(13) H(64) 2.557 4_555
H(15) H(33) 3.144 2_746
H(15) H(34) 3.140 2_746
H(17) C(28) 2.907 2_746
H(17) C(29) 3.153 2_746
H(17) H(30) 2.607 2_746
H(17) H(32) 2.421 2_746
H(17) H(33) 2.782 2_746
H(17) H(34) 2.795 2_746
H(18) C(40) 3.082 4_555
H(18) C(41) 3.566 4_555
H(18) C(51) 3.478 4_555
H(18) H(42) 2.567 4_555
H(18) H(44) 2.745 4_555
H(18) H(45) 3.191 4_555
H(18) H(46) 3.221 4_555
H(18) H(57) 2.788 4_555
H(18) H(58) 3.323 4_555
H(19) F(1) 3.192 4_555
H(19) F(2) 2.728 4_555
H(19) O(11) 3.480 4_555
H(19) C(57) 3.568 4_555
H(19) C(68) 3.444 4_555
H(19) H(30) 2.944 2_746
H(19) H(44) 3.288 4_555
H(19) H(67) 3.427 4_555
H(20) F(1) 3.597 4_555
H(20) F(2) 3.576 4_555
H(20) O(11) 2.819 4_555
H(20) C(41) 3.598 4_555
H(20) H(42) 3.599 4_555
H(20) H(44) 3.117 4_555
H(20) H(45) 3.496 4_555
H(20) H(46) 2.877 4_555
H(21) O(7) 3.521 2_746
H(21) C(57) 3.344 4_555
H(21) C(58) 3.093 4_555
H(21) H(30) 3.079 2_746
H(21) H(33) 2.793 2_746
H(21) H(67) 3.399 4_555
H(21) H(68) 2.978 4_555
H(21) H(74) 3.312 2_756
H(22) C(52) 3.346 4_555
H(22) C(58) 3.587 4_555
H(22) H(57) 3.137 4_555
H(22) H(58) 3.516 4_555
H(22) H(61) 3.237 4_555
H(22) H(62) 2.615 4_555
H(22) H(73) 3.372 2_756
H(22) H(74) 3.497 2_756
H(23) C(66) 3.504 2_756
H(23) H(33) 3.301 2_746
H(23) H(73) 3.274 2_756
H(23) H(74) 2.813 2_756
H(24) O(9) 2.832 1_565
H(24) O(12) 3.322 .
H(24) C(35) 2.898 2_656
H(24) C(36) 3.171 2_656
H(24) H(39) 2.384 2_656
H(24) H(40) 2.928 2_656
H(24) H(63) 3.571 1_565
H(25) O(12) 3.415 .
H(25) H(39) 3.492 2_656
H(26) S(1) 3.477 .
H(26) F(2) 3.025 .
H(26) F(3) 2.968 .
H(26) O(9) 3.057 1_565
H(26) O(12) 2.443 .
H(26) C(68) 3.299 .
H(26) H(39) 3.339 2_656
H(26) H(60) 2.842 1_565
H(26) H(63) 2.712 1_565
H(27) F(2) 3.457 .
H(27) F(3) 3.081 .
H(27) C(64) 3.391 3_766
H(27) H(60) 2.732 1_565
H(27) H(72) 2.711 3_766
H(28) C(57) 3.067 3_766
H(28) C(58) 3.053 3_766
H(28) H(67) 2.685 3_766
H(28) H(68) 2.655 3_766
H(30) F(1) 3.499 3_766
H(30) F(2) 3.502 3_766
H(30) C(17) 3.534 2_756
H(30) C(57) 3.528 3_766
H(30) H(17) 2.607 2_756
H(30) H(19) 2.944 2_756
H(30) H(21) 3.079 2_756
H(30) H(67) 2.772 3_766
H(31) F(1) 3.465 3_766
H(32) F(1) 3.241 3_766
H(32) C(17) 3.378 2_756
H(32) H(17) 2.421 2_756
H(33) C(17) 3.359 2_756
H(33) C(19) 3.428 2_756
H(33) H(15) 3.144 2_756
H(33) H(17) 2.782 2_756
H(33) H(21) 2.793 2_756
H(33) H(23) 3.301 2_756
H(34) C(17) 3.414 2_756
H(34) C(62) 3.476 2_756
H(34) C(63) 3.523 2_756
H(34) C(64) 3.421 2_756
H(34) C(65) 3.285 2_756
H(34) C(66) 3.236 2_756
H(34) C(67) 3.342 2_756
H(34) H(15) 3.140 2_756
H(34) H(17) 2.795 2_756
H(35) H(54) 3.140 1_565
H(36) O(13) 2.870 2_646
H(36) O(13) 2.640 4_555
H(36) C(69) 3.425 2_646
H(36) C(69) 3.074 4_555
H(37) O(13) 3.471 4_555
H(37) C(69) 3.066 4_555
H(37) H(49) 3.058 2_646
H(38) S(1) 3.448 2_646
H(38) O(10) 3.527 2_646
H(38) O(12) 2.899 2_646
H(38) O(13) 3.007 2_646
H(38) C(42) 3.319 2_646
H(38) H(48) 3.412 2_646
H(38) H(49) 3.388 2_646
H(38) H(50) 2.668 2_646
H(39) O(9) 3.042 2_656
H(39) O(12) 2.630 2_646
H(39) C(20) 3.314 2_646
H(39) C(53) 2.897 2_656
H(39) H(24) 2.384 2_646
H(39) H(25) 3.492 2_646
H(39) H(26) 3.339 2_646
H(39) H(50) 3.590 2_646
H(39) H(63) 2.391 2_656
H(39) H(64) 3.554 2_656
H(39) H(65) 2.541 2_656
H(40) O(9) 3.280 2_656
H(40) C(9) 3.546 2_646
H(40) H(6) 3.101 2_646
H(40) H(9) 2.776 2_646
H(40) H(10) 3.592 2_646
H(40) H(24) 2.928 2_646
H(42) C(18) 3.419 4_454
H(42) H(18) 2.567 4_454
H(42) H(20) 3.599 4_454
H(44) S(1) 3.363 .
H(44) F(2) 3.198 .
H(44) O(11) 2.711 .
H(44) O(12) 3.180 .
H(44) C(18) 3.223 4_454
H(44) H(18) 2.745 4_454
H(44) H(19) 3.288 4_454
H(44) H(20) 3.117 4_454
H(45) O(6) 3.013 4_454
H(45) N(1) 3.384 2_646
H(45) H(1) 2.570 2_646
H(45) H(3) 3.131 2_646
H(45) H(18) 3.191 4_454
H(45) H(20) 3.496 4_454
H(46) O(11) 2.781 .
H(46) C(18) 3.500 4_454
H(46) H(4) 3.405 4_454
H(46) H(7) 2.833 4_454
H(46) H(18) 3.221 4_454
H(46) H(20) 2.877 4_454
H(47) C(69) 3.256 3_666
H(47) H(1) 3.033 2_646
H(47) H(3) 3.145 2_646
H(47) H(4) 3.244 4_454
H(47) H(11) 3.050 2_646
H(48) C(34) 3.315 2_656
H(48) C(35) 3.433 2_656
H(48) H(38) 3.412 2_656
H(49) C(33) 3.573 2_656
H(49) C(34) 3.466 2_656
H(49) C(69) 3.441 3_666
H(49) H(11) 3.432 2_646
H(49) H(37) 3.058 2_656
H(49) H(38) 3.388 2_656
H(50) S(1) 3.272 .
H(50) O(11) 2.789 .
H(50) O(12) 2.847 .
H(50) O(13) 3.344 .
H(50) C(34) 3.028 2_656
H(50) C(35) 3.546 2_656
H(50) H(38) 2.668 2_656
H(50) H(39) 3.590 2_656
H(51) S(1) 3.279 4_555
H(51) F(1) 3.246 4_555
H(51) O(10) 3.008 4_555
H(51) O(11) 2.590 4_555
H(51) O(13) 3.234 4_555
H(51) C(69) 3.503 4_555
H(52) F(1) 3.281 4_555
H(52) O(11) 3.506 4_555
H(53) F(1) 2.758 4_555
H(53) O(10) 2.759 4_555
H(53) C(11) 3.580 1_545
H(53) C(12) 3.421 1_545
H(53) C(68) 3.532 4_555
H(53) H(12) 3.349 1_545
H(54) O(7) 3.373 1_545
H(54) N(4) 3.451 1_545
H(54) N(7) 3.416 1_545
H(54) C(10) 3.202 1_545
H(54) C(11) 3.373 1_545
H(54) C(26) 3.272 1_545
H(54) H(10) 3.050 1_545
H(54) H(35) 3.140 1_545
H(55) O(7) 3.530 1_545
H(55) N(6) 3.242 1_545
H(55) C(9) 3.593 1_545
H(55) C(21) 3.323 1_545
H(55) C(22) 3.458 1_545
H(55) C(23) 3.509 1_545
H(55) C(24) 3.370 1_545
H(55) C(25) 3.198 1_545
H(55) H(10) 2.623 1_545
H(57) O(6) 2.453 4_454
H(57) C(15) 3.486 4_454
H(57) H(1) 3.532 2_646
H(57) H(18) 2.788 4_454
H(57) H(22) 3.137 4_454
H(58) H(18) 3.323 4_454
H(58) H(22) 3.516 4_454
H(59) H(3) 3.435 2_646
H(60) F(3) 3.228 1_545
H(60) C(22) 3.177 1_545
H(60) C(23) 3.102 1_545
H(60) H(26) 2.842 1_545
H(60) H(27) 2.732 1_545
H(60) H(73) 3.092 3_756
H(61) H(22) 3.237 4_454
H(61) H(73) 3.287 3_756
H(62) O(6) 3.247 4_454
H(62) C(19) 3.503 4_454
H(62) H(13) 3.356 4_454
H(62) H(22) 2.615 4_454
H(62) H(73) 2.841 3_756
H(63) F(3) 3.559 1_545
H(63) O(12) 2.757 1_545
H(63) C(22) 3.458 1_545
H(63) C(35) 3.232 2_646
H(63) H(24) 3.571 1_545
H(63) H(26) 2.712 1_545
H(63) H(39) 2.391 2_646
H(64) O(6) 3.188 4_454
H(64) N(1) 3.390 2_646
H(64) C(13) 3.424 4_454
H(64) H(1) 3.268 2_646
H(64) H(2) 3.029 2_646
H(64) H(13) 2.557 4_454
H(64) H(39) 3.554 2_646
H(65) N(1) 3.482 2_646
H(65) C(1) 3.486 2_646
H(65) C(2) 3.377 2_646
H(65) C(35) 3.017 2_646
H(65) H(1) 3.439 2_646
H(65) H(2) 3.490 2_646
H(65) H(3) 3.189 2_646
H(65) H(39) 2.541 2_646
H(66) F(2) 3.061 .
H(67) F(2) 3.452 .
H(67) O(7) 3.120 3_766
H(67) C(26) 3.560 3_766
H(67) H(19) 3.427 4_454
H(67) H(21) 3.399 4_454
H(67) H(28) 2.685 3_766
H(67) H(30) 2.772 3_766
H(68) O(7) 2.516 3_766
H(68) C(24) 3.445 3_766
H(68) C(26) 3.593 3_766
H(68) H(21) 2.978 4_454
H(68) H(28) 2.655 3_766
H(69) H(69) 2.781 3_756
H(72) F(3) 2.744 3_766
H(72) H(27) 2.711 3_766
H(73) F(3) 3.483 3_766
H(73) C(52) 3.251 3_756
H(73) H(22) 3.372 2_746
H(73) H(23) 3.274 2_746
H(73) H(60) 3.092 3_756
H(73) H(61) 3.287 3_756
H(73) H(62) 2.841 3_756
H(74) C(19) 3.380 2_746
H(74) H(21) 3.312 2_746
H(74) H(22) 3.497 2_746
H(74) H(23) 2.813 2_746

loop_
_geom_torsion_atom_site_label_1
_geom_torsion_atom_site_label_2
_geom_torsion_atom_site_label_3
_geom_torsion_atom_site_label_4
_geom_torsion
O(1) Fe(1) O(2) C(54) -44.9(3)
O(2) Fe(1) O(1) Fe(2) 39.59(11)
O(2) Fe(1) O(1) C(4) -148.59(18)
O(1) Fe(1) O(4) C(61) 35.5(2)
O(4) Fe(1) O(1) Fe(2) -44.59(11)
O(4) Fe(1) O(1) C(4) 127.23(17)
O(1) Fe(1) N(2) C(7) -1.41(16)
O(1) Fe(1) N(2) C(9) 120.39(19)
O(1) Fe(1) N(2) C(20) -122.54(17)
N(2) Fe(1) O(1) Fe(2) 135.51(11)
N(2) Fe(1) O(1) C(4) -52.66(17)
O(1) Fe(1) N(4) C(10) -96.7(2)
O(1) Fe(1) N(4) C(14) 76.4(3)
N(4) Fe(1) O(1) Fe(2) -146.72(10)
N(4) Fe(1) O(1) C(4) 25.11(18)
O(1) Fe(1) N(6) C(21) 6.3(3)
O(1) Fe(1) N(6) C(25) -150.5(2)
N(6) Fe(1) O(1) Fe(2) 94.8(2)
N(6) Fe(1) O(1) C(4) -93.3(2)
O(2) Fe(1) O(4) C(61) -49.6(2)
O(4) Fe(1) O(2) C(54) 59.5(3)
O(2) Fe(1) N(2) C(7) 84.83(16)
O(2) Fe(1) N(2) C(9) -153.36(19)
O(2) Fe(1) N(2) C(20) -36.30(18)
N(2) Fe(1) O(2) C(54) -132.9(3)
O(2) Fe(1) N(4) C(10) 15.8(9)
O(2) Fe(1) N(4) C(14) -171.2(7)
N(4) Fe(1) O(2) C(54) -157.9(7)
O(2) Fe(1) N(6) C(21) 62.6(2)
O(2) Fe(1) N(6) C(25) -94.3(2)
N(6) Fe(1) O(2) C(54) 154.3(3)
O(4) Fe(1) N(2) C(7) 179.1(3)
O(4) Fe(1) N(2) C(9) -59.1(4)
O(4) Fe(1) N(2) C(20) 57.9(4)
N(2) Fe(1) O(4) C(61) -145.0(3)
O(4) Fe(1) N(4) C(10) 157.8(2)
O(4) Fe(1) N(4) C(14) -29.1(3)
N(4) Fe(1) O(4) C(61) 134.6(2)
O(4) Fe(1) N(6) C(21) 147.1(2)
O(4) Fe(1) N(6) C(25) -9.8(2)
N(6) Fe(1) O(4) C(61) -129.6(2)
N(2) Fe(1) N(4) C(10) -9.7(2)
N(2) Fe(1) N(4) C(14) 163.4(3)
N(4) Fe(1) N(2) C(7) -98.11(17)
N(4) Fe(1) N(2) C(9) 23.70(19)
N(4) Fe(1) N(2) C(20) 140.77(18)
N(2) Fe(1) N(6) C(21) -36.27(19)
N(2) Fe(1) N(6) C(25) 166.8(2)
N(6) Fe(1) N(2) C(7) 163.11(17)
N(6) Fe(1) N(2) C(9) -75.09(19)
N(6) Fe(1) N(2) C(20) 41.98(17)
N(4) Fe(1) N(6) C(21) -112.3(2)
N(4) Fe(1) N(6) C(25) 90.8(2)
N(6) Fe(1) N(4) C(10) 63.0(2)
N(6) Fe(1) N(4) C(14) -124.0(3)
O(1) Fe(2) O(3) C(54) 37.6(2)
O(3) Fe(2) O(1) Fe(1) -45.92(13)
O(3) Fe(2) O(1) C(4) 142.89(19)
O(1) Fe(2) O(5) C(61) -41.4(3)
O(5) Fe(2) O(1) Fe(1) 38.09(10)
O(5) Fe(2) O(1) C(4) -133.1(2)
O(1) Fe(2) N(3) C(8) -14.4(2)
O(1) Fe(2) N(3) C(32) 108.30(19)
O(1) Fe(2) N(3) C(43) -133.69(19)
N(3) Fe(2) O(1) Fe(1) 132.55(12)
N(3) Fe(2) O(1) C(4) -38.6(2)
O(1) Fe(2) N(8) C(33) -87.28(18)
O(1) Fe(2) N(8) C(37) 69.2(2)
N(8) Fe(2) O(1) Fe(1) -147.89(10)
N(8) Fe(2) O(1) C(4) 40.9(2)
O(1) Fe(2) N(10) C(44) 2.7(5)
O(1) Fe(2) N(10) C(48) -168.6(3)
N(10) Fe(2) O(1) Fe(1) 105.4(3)
N(10) Fe(2) O(1) C(4) -65.8(4)
O(3) Fe(2) O(5) C(61) 62.2(3)
O(5) Fe(2) O(3) C(54) -48.0(2)
O(3) Fe(2) N(3) C(8) 157.8(4)
O(3) Fe(2) N(3) C(32) -79.5(6)
O(3) Fe(2) N(3) C(43) 38.5(6)
N(3) Fe(2) O(3) C(54) -134.4(5)
O(3) Fe(2) N(8) C(33) 169.73(17)
O(3) Fe(2) N(8) C(37) -33.8(2)
N(8) Fe(2) O(3) C(54) 128.1(2)
O(3) Fe(2) N(10) C(44) 154.8(2)
O(3) Fe(2) N(10) C(48) -16.5(3)
N(10) Fe(2) O(3) C(54) -133.7(2)
O(5) Fe(2) N(3) C(8) 72.3(2)
O(5) Fe(2) N(3) C(32) -165.04(19)
O(5) Fe(2) N(3) C(43) -47.03(19)
N(3) Fe(2) O(5) C(61) -128.9(3)
O(5) Fe(2) N(8) C(33) -39.6(6)
O(5) Fe(2) N(8) C(37) 116.9(5)
N(8) Fe(2) O(5) C(61) -89.1(6)
O(5) Fe(2) N(10) C(44) 70.1(2)
O(5) Fe(2) N(10) C(48) -101.2(3)
N(10) Fe(2) O(5) C(61) 155.5(3)
N(3) Fe(2) N(8) C(33) 0.86(18)
N(3) Fe(2) N(8) C(37) 157.3(2)
N(8) Fe(2) N(3) C(8) -102.5(2)
N(8) Fe(2) N(3) C(32) 20.20(18)
N(8) Fe(2) N(3) C(43) 138.21(19)
N(3) Fe(2) N(10) C(44) -25.3(2)
N(3) Fe(2) N(10) C(48) 163.4(3)
N(10) Fe(2) N(3) C(8) 157.1(2)
N(10) Fe(2) N(3) C(32) -80.20(19)
N(10) Fe(2) N(3) C(43) 37.81(19)
N(8) Fe(2) N(10) C(44) -102.5(2)
N(8) Fe(2) N(10) C(48) 86.2(3)
N(10) Fe(2) N(8) C(33) 75.07(19)
N(10) Fe(2) N(8) C(37) -128.4(2)
O(10) S(1) C(68) F(1) -59.4(4)
O(10) S(1) C(68) F(2) -178.5(3)
O(10) S(1) C(68) F(3) 64.9(3)
O(11) S(1) C(68) F(1) 56.5(4)
O(11) S(1) C(68) F(2) -62.6(3)
O(11) S(1) C(68) F(3) -179.2(3)
O(12) S(1) C(68) F(1) 176.9(4)
O(12) S(1) C(68) F(2) 57.8(4)
O(12) S(1) C(68) F(3) -58.7(3)
Fe(1) O(1) C(4) C(3) 59.0(3)
Fe(1) O(1) C(4) C(5) -119.1(2)
Fe(2) O(1) C(4) C(3) -129.5(2)
Fe(2) O(1) C(4) C(5) 52.4(3)
Fe(1) O(2) C(54) O(3) 49.0(5)
Fe(1) O(2) C(54) C(55) -131.2(2)
Fe(2) O(3) C(54) O(2) -38.2(3)
Fe(2) O(3) C(54) C(55) 141.94(19)
Fe(1) O(4) C(61) O(5) -33.2(3)
Fe(1) O(4) C(61) C(62) 147.3(2)
Fe(2) O(5) C(61) O(4) 43.2(4)
Fe(2) O(5) C(61) C(62) -137.3(2)
Fe(1) N(2) C(7) C(3) 51.6(2)
Fe(1) N(2) C(9) C(10) -35.3(3)
Fe(1) N(2) C(20) C(21) -43.6(2)
C(7) N(2) C(9) C(10) 88.0(3)
C(9) N(2) C(7) C(3) -69.3(2)
C(7) N(2) C(20) C(21) -165.3(2)
C(20) N(2) C(7) C(3) 168.7(2)
C(9) N(2) C(20) C(21) 72.5(3)
C(20) N(2) C(9) C(10) -149.0(3)
Fe(2) N(3) C(8) C(5) 57.9(3)
Fe(2) N(3) C(32) C(33) -38.4(2)
Fe(2) N(3) C(43) C(44) -46.3(3)
C(8) N(3) C(32) C(33) 85.8(2)
C(32) N(3) C(8) C(5) -62.6(3)
C(8) N(3) C(43) C(44) -168.4(2)
C(43) N(3) C(8) C(5) 174.9(2)
C(32) N(3) C(43) C(44) 69.2(3)
C(43) N(3) C(32) C(33) -152.7(2)
Fe(1) N(4) C(10) C(9) -7.1(3)
Fe(1) N(4) C(10) C(11) 175.7(3)
Fe(1) N(4) C(14) N(5) 4.1(4)
Fe(1) N(4) C(14) C(13) -178.0(2)
C(10) N(4) C(14) N(5) 176.9(3)
C(10) N(4) C(14) C(13) -5.2(5)
C(14) N(4) C(10) C(9) 178.7(3)
C(14) N(4) C(10) C(11) 1.5(5)
C(14) N(5) C(15) O(6) 10.5(6)
C(14) N(5) C(15) C(16) -170.5(3)
C(15) N(5) C(14) N(4) -159.6(3)
C(15) N(5) C(14) C(13) 22.4(5)
Fe(1) N(6) C(21) C(20) 23.0(3)
Fe(1) N(6) C(21) C(22) -156.9(2)
Fe(1) N(6) C(25) N(7) -30.4(4)
Fe(1) N(6) C(25) C(24) 150.3(2)
C(21) N(6) C(25) N(7) 174.6(2)
C(21) N(6) C(25) C(24) -4.7(4)
C(25) N(6) C(21) C(20) -177.1(2)
C(25) N(6) C(21) C(22) 3.1(4)
C(25) N(7) C(26) O(7) -4.5(7)
C(25) N(7) C(26) C(27) 177.3(4)
C(26) N(7) C(25) N(6) -137.2(4)
C(26) N(7) C(25) C(24) 42.1(5)
Fe(2) N(8) C(33) C(32) -22.8(2)
Fe(2) N(8) C(33) C(34) 159.9(2)
Fe(2) N(8) C(37) N(9) 21.4(3)
Fe(2) N(8) C(37) C(36) -154.3(2)
C(33) N(8) C(37) N(9) 176.5(2)
C(33) N(8) C(37) C(36) 0.8(4)
C(37) N(8) C(33) C(32) 177.5(2)
C(37) N(8) C(33) C(34) 0.2(4)
C(37) N(9) C(38) O(8) -14.5(4)
C(37) N(9) C(38) C(39) 160.3(2)
C(38) N(9) C(37) N(8) 156.4(2)
C(38) N(9) C(37) C(36) -27.8(4)
Fe(2) N(10) C(44) C(43) 7.1(4)
Fe(2) N(10) C(44) C(45) -172.1(3)
Fe(2) N(10) C(48) N(11) -12.2(5)
Fe(2) N(10) C(48) C(47) 166.7(3)
C(44) N(10) C(48) N(11) 177.1(3)
C(44) N(10) C(48) C(47) -4.0(5)
C(48) N(10) C(44) C(43) 179.8(3)
C(48) N(10) C(44) C(45) 0.5(5)
C(48) N(11) C(49) O(9) 5.1(6)
C(48) N(11) C(49) C(50) -172.6(3)
C(49) N(11) C(48) N(10) -142.1(3)
C(49) N(11) C(48) C(47) 39.0(5)
N(1) C(1) C(2) C(3) 177.6(3)
N(1) C(1) C(6) C(5) -177.5(3)
C(2) C(1) C(6) C(5) 1.9(5)
C(6) C(1) C(2) C(3) -1.9(5)
C(1) C(2) C(3) C(4) -0.4(4)
C(1) C(2) C(3) C(7) -180.0(2)
C(2) C(3) C(4) O(1) -175.3(2)
C(2) C(3) C(4) C(5) 2.8(4)
C(2) C(3) C(7) N(2) 114.5(3)
C(4) C(3) C(7) N(2) -65.1(3)
C(7) C(3) C(4) O(1) 4.3(4)
C(7) C(3) C(4) C(5) -177.6(2)
O(1) C(4) C(5) C(6) 175.3(2)
O(1) C(4) C(5) C(8) -0.5(4)
C(3) C(4) C(5) C(6) -2.7(4)
C(3) C(4) C(5) C(8) -178.5(2)
C(4) C(5) C(6) C(1) 0.4(4)
C(4) C(5) C(8) N(3) -58.1(4)
C(6) C(5) C(8) N(3) 126.2(3)
C(8) C(5) C(6) C(1) 176.0(3)
N(2) C(9) C(10) N(4) 29.3(4)
N(2) C(9) C(10) C(11) -153.4(3)
N(4) C(10) C(11) C(12) 2.6(6)
C(9) C(10) C(11) C(12) -174.6(3)
C(10) C(11) C(12) C(13) -3.2(6)
C(11) C(12) C(13) C(14) -0.2(5)
C(12) C(13) C(14) N(4) 4.6(6)
C(12) C(13) C(14) N(5) -177.6(3)
O(6) C(15) C(16) C(17) 158.8(4)
O(6) C(15) C(16) C(18) 39.0(5)
O(6) C(15) C(16) C(19) -77.2(5)
N(5) C(15) C(16) C(17) -20.2(5)
N(5) C(15) C(16) C(18) -140.0(3)
N(5) C(15) C(16) C(19) 103.8(4)
N(2) C(20) C(21) N(6) 13.9(3)
N(2) C(20) C(21) C(22) -166.2(2)
N(6) C(21) C(22) C(23) 0.9(4)
C(20) C(21) C(22) C(23) -179.0(2)
C(21) C(22) C(23) C(24) -3.4(5)
C(22) C(23) C(24) C(25) 2.0(5)
C(23) C(24) C(25) N(6) 2.2(5)
C(23) C(24) C(25) N(7) -177.1(3)
O(7) C(26) C(27) C(28) -83.6(6)
O(7) C(26) C(27) C(29) 33.4(7)
O(7) C(26) C(27) C(30) 141.7(15)
O(7) C(26) C(27) C(31) 167.2(13)
N(7) C(26) C(27) C(28) 94.6(5)
N(7) C(26) C(27) C(29) -148.4(5)
N(7) C(26) C(27) C(30) -40.1(16)
N(7) C(26) C(27) C(31) -14.6(15)
C(26) C(27) C(30) C(31) 122(2)
C(26) C(27) C(31) C(30) -68(2)
C(28) C(27) C(30) C(31) -0(2)
C(28) C(27) C(31) C(30) 179.7(18)
C(29) C(27) C(30) C(31) -126(2)
C(29) C(27) C(31) C(30) 62(2)
N(3) C(32) C(33) N(8) 43.2(3)
N(3) C(32) C(33) C(34) -139.5(3)
N(8) C(33) C(34) C(35) -0.7(4)
C(32) C(33) C(34) C(35) -177.9(2)
C(33) C(34) C(35) C(36) 0.1(3)
C(34) C(35) C(36) C(37) 0.8(5)
C(35) C(36) C(37) N(8) -1.3(4)
C(35) C(36) C(37) N(9) -176.8(2)
O(8) C(38) C(39) C(40) -162.9(3)
O(8) C(38) C(39) C(41) -38.7(4)
O(8) C(38) C(39) C(42) 78.1(3)
N(9) C(38) C(39) C(40) 22.3(4)
N(9) C(38) C(39) C(41) 146.4(3)
N(9) C(38) C(39) C(42) -96.8(3)
N(3) C(43) C(44) N(10) 26.8(4)
N(3) C(43) C(44) C(45) -154.0(3)
N(10) C(44) C(45) C(46) 3.0(6)
C(43) C(44) C(45) C(46) -176.2(4)
C(44) C(45) C(46) C(47) -3.1(6)
C(45) C(46) C(47) C(48) -0.1(5)
C(46) C(47) C(48) N(10) 3.9(6)
C(46) C(47) C(48) N(11) -177.3(4)
O(9) C(49) C(50) C(51) 154.3(4)
O(9) C(49) C(50) C(52) -91.3(4)
O(9) C(49) C(50) C(53) 18.8(6)
N(11) C(49) C(50) C(51) -28.0(6)
N(11) C(49) C(50) C(52) 86.4(4)
N(11) C(49) C(50) C(53) -163.5(4)
O(2) C(54) C(55) C(56) -27.1(4)
O(2) C(54) C(55) C(60) 150.2(3)
O(3) C(54) C(55) C(56) 152.7(2)
O(3) C(54) C(55) C(60) -30.0(4)
C(54) C(55) C(56) C(57) 179.3(3)
C(54) C(55) C(60) C(59) -177.4(3)
C(56) C(55) C(60) C(59) -0.1(4)
C(60) C(55) C(56) C(57) 2.0(5)
C(55) C(56) C(57) C(58) -2.2(6)
C(56) C(57) C(58) C(59) 0.5(6)
C(57) C(58) C(59) C(60) 1.4(7)
C(58) C(59) C(60) C(55) -1.6(6)
O(4) C(61) C(62) C(63) -14.8(4)
O(4) C(61) C(62) C(67) 167.6(2)
O(5) C(61) C(62) C(63) 165.6(3)
O(5) C(61) C(62) C(67) -11.9(4)
C(61) C(62) C(63) C(64) -178.4(3)
C(61) C(62) C(67) C(66) 178.0(3)
C(63) C(62) C(67) C(66) 0.4(5)
C(67) C(62) C(63) C(64) -0.9(6)
C(62) C(63) C(64) C(65) 0.8(7)
C(63) C(64) C(65) C(66) -0.2(6)
C(64) C(65) C(66) C(67) -0.3(7)
C(65) C(66) C(67) C(62) 0.1(5)
